data_7061663
loop_
_publ_author_name
'Zhang, Xin'
'Prior, Timothy J.'
'Redshaw, Carl'

_publ_section_title
;
 Niobium and Tantalum complexes derived from the acids Ph2C(X)CO2H (X =
 OH, NH2): synthesis, structure and ROP capability
;
_journal_issue 29
_journal_name_full 'New Journal of Chemistry'
_journal_page_first 14146
_journal_page_last 14154
_journal_paper_doi 10.1039/D2NJ02527B
_journal_volume 46
_journal_year 2022
_chemical_formula_moiety 'C64 H68 N4 Nb2 O13, 2[CH3CN]'
_chemical_formula_sum 'C68 H74 N6 Nb2 O13'
_chemical_formula_weight 1369.15
_space_group_crystal_system monoclinic
_space_group_IT_number 15
_space_group_name_Hall '-C 2yc'
_space_group_name_H-M_alt 'C 1 2/c 1'
_atom_sites_solution_hydrogens geom
_atom_sites_solution_primary dual
_audit_creation_date 2021-08-09
_audit_creation_method
;
Olex2 1.3
(compiled 2020.11.12 svn.r5f609507 for OlexSys, GUI svn.r6257)
;
_audit_update_record
;
2022-02-04 deposited with the CCDC.	2022-07-07 downloaded from the CCDC.
;
_cell_angle_alpha 90.0
_cell_angle_beta 92.8757(7)
_cell_angle_gamma 90.0
_cell_formula_units_Z 8
_cell_length_a 54.0723(4)
_cell_length_b 10.74623(10)
_cell_length_c 22.47203(18)
_cell_measurement_reflns_used 87562
_cell_measurement_temperature 100(2)
_cell_measurement_theta_max 32.1730
_cell_measurement_theta_min 1.9080
_cell_volume 13041.45(19)
_computing_cell_refinement 'CrysAlisPro 1.171.41.105a (Rigaku OD, 2021)'
_computing_data_collection 'CrysAlisPro 1.171.41.105a (Rigaku OD, 2021)'
_computing_data_reduction 'CrysAlisPro 1.171.41.105a (Rigaku OD, 2021)'
_computing_molecular_graphics 'Olex2 1.3 (Dolomanov et al., 2009)'
_computing_publication_material 'Olex2 1.3 (Dolomanov et al., 2009)'
_computing_structure_refinement 'SHELXL 2018/3 (Sheldrick, 2015)'
_computing_structure_solution 'SHELXT 2018/2 (Sheldrick, 2018)'
_diffrn_ambient_temperature 100(2)
_diffrn_detector 'Hybrid Pixel Array Detector'
_diffrn_detector_area_resol_mean 10.0000
_diffrn_detector_dtime 0.000
_diffrn_detector_type 'Rigaku, HyPix 6000HE'
_diffrn_measured_fraction_theta_full 0.999
_diffrn_measured_fraction_theta_max 1.000
_diffrn_measurement_details
;
List of Runs (angles in degrees, time in seconds):

  # Type    Start    End  Width  t~exp~   \w     \q     \k     \f   Frames
#--------------------------------------------------------------------------
  1  \w   -103.00  21.26   0.38    1.50    --  -13.60 -60.00-180.00  327
  2  \w   -103.00  21.26   0.38    1.50    --  -13.60 -60.00 -30.00  327
  3  \w   -103.00  21.26   0.38    1.50    --  -13.60 -60.00-120.00  327
  4  \w   -103.00  21.26   0.38    1.50    --  -13.60 -60.00  90.00  327
  5  \w   -103.00  75.22   0.38    1.50    --  -13.60 -19.00 -30.00  469
  6  \w    -61.00  75.04   0.38    1.50    --  -13.60  38.00 -60.00  358
  7  \w    -49.00  75.26   0.38    1.50    --  -13.60  60.00 150.00  327
  8  \w    -49.00  75.26   0.38    1.50    --  -13.60  60.00   0.00  327
  9  \w    -57.00  76.00   0.38    1.50    --  -13.60  43.00  76.36  350
;
_diffrn_measurement_device 'four-circle diffractometer'
_diffrn_measurement_device_details 'Rigaku, AFC12 \k goniometer'
_diffrn_measurement_device_type
'Rigaku FRE+ equipped with VHF Varimax confocal mirrors and an AFC12 goniometer and HyPix 6000 detector'
_diffrn_measurement_method 'profile data from \w-scans'
_diffrn_measurement_specimen_support 'MiTeGen MicroLoop'
_diffrn_orient_matrix_type 'CrysAlisPro convention (1999,Acta A55,543-557)'
_diffrn_orient_matrix_UB_11 -0.0010231500
_diffrn_orient_matrix_UB_12 0.0636444500
_diffrn_orient_matrix_UB_13 -0.0081595000
_diffrn_orient_matrix_UB_21 -0.0130323000
_diffrn_orient_matrix_UB_22 -0.0032599000
_diffrn_orient_matrix_UB_23 0.0020481000
_diffrn_orient_matrix_UB_31 0.0012846000
_diffrn_orient_matrix_UB_32 0.0172454000
_diffrn_orient_matrix_UB_33 0.0304523000
_diffrn_radiation_collimation 0.2
_diffrn_radiation_monochromator 'Confocal mirrors, VHF Varimax'
_diffrn_radiation_probe x-ray
_diffrn_radiation_type 'Mo K\a'
_diffrn_radiation_wavelength 0.71075
_diffrn_radiation_xray_symbol K-L~3~
_diffrn_reflns_av_R_equivalents 0.0502
_diffrn_reflns_av_unetI/netI 0.0232
_diffrn_reflns_Laue_measured_fraction_full 0.999
_diffrn_reflns_Laue_measured_fraction_max 1.000
_diffrn_reflns_limit_h_max 72
_diffrn_reflns_limit_h_min -72
_diffrn_reflns_limit_k_max 14
_diffrn_reflns_limit_k_min -14
_diffrn_reflns_limit_l_max 30
_diffrn_reflns_limit_l_min -30
_diffrn_reflns_number 202219
_diffrn_reflns_point_group_measured_fraction_full 0.999
_diffrn_reflns_point_group_measured_fraction_max 1.000
_diffrn_reflns_theta_full 25.242
_diffrn_reflns_theta_max 28.700
_diffrn_reflns_theta_min 1.930
_diffrn_source 'Rotating-anode X-ray tube'
_diffrn_source_current 55.0
_diffrn_source_power 2.475
_diffrn_source_target Mo
_diffrn_source_type 'Rigaku FRE+'
_diffrn_source_voltage 45.0
_exptl_absorpt_coefficient_mu 0.413
_exptl_absorpt_correction_T_max 1.00000
_exptl_absorpt_correction_T_min 0.70196
_exptl_absorpt_correction_type multi-scan
_exptl_absorpt_process_details
;
CrysAlisPro 1.171.41.105a (Rigaku Oxford Diffraction, 2021)
Empirical absorption correction using spherical harmonics,
implemented in SCALE3 ABSPACK scaling algorithm.
;
_exptl_crystal_colour colourless
_exptl_crystal_colour_primary colourless
_exptl_crystal_density_diffrn 1.395
_exptl_crystal_description block
_exptl_crystal_F_000 5680
_exptl_crystal_size_max 0.2
_exptl_crystal_size_mid 0.14
_exptl_crystal_size_min 0.08
_refine_diff_density_max 1.279
_refine_diff_density_min -0.491
_refine_diff_density_rms 0.065
_refine_ls_extinction_method none
_refine_ls_goodness_of_fit_ref 1.034
_refine_ls_hydrogen_treatment constr
_refine_ls_matrix_type full
_refine_ls_number_parameters 934
_refine_ls_number_reflns 16857
_refine_ls_number_restraints 1017
_refine_ls_restrained_S_all 1.016
_refine_ls_R_factor_all 0.0387
_refine_ls_R_factor_gt 0.0340
_refine_ls_shift/su_max 0.003
_refine_ls_shift/su_mean 0.000
_refine_ls_structure_factor_coef Fsqd
_refine_ls_weighting_details 'w=1/[\s^2^(Fo^2^)+(0.0353P)^2^+29.2914P] where P=(Fo^2^+2Fc^2^)/3'
_refine_ls_weighting_scheme calc
_refine_ls_wR_factor_gt 0.0858
_refine_ls_wR_factor_ref 0.0881
_reflns_Friedel_coverage 0.000
_reflns_number_gt 15049
_reflns_number_total 16857
_reflns_threshold_expression 'I > 2\s(I)'
_cod_data_source_file d2nj02527b2.cif
_cod_data_source_block 2021ncs0161s
_cod_database_code 7061663
_shelx_shelxl_version_number 2018/3
_chemical_oxdiff_formula 'C40 H40 O10 N4 Nb'
_chemical_oxdiff_usercomment dpgNb
_shelx_space_group_comment
;
The symmetry employed for this shelxl refinement is uniquely defined
by the following loop, which should always be used as a source of
symmetry information in preference to the above space-group names.
They are only intended as comments.
;
_cell_oxdiff_angle_alpha 89.9781(8)
_cell_oxdiff_angle_beta 92.8685(6)
_cell_oxdiff_angle_gamma 89.9631(6)
_cell_oxdiff_length_a 54.0646(3)
_cell_oxdiff_length_b 10.74414(10)
_cell_oxdiff_length_c 22.4795(2)
_cell_oxdiff_measurement_reflns_used 94177
_cell_oxdiff_volume 13041.45(19)
_shelx_estimated_absorpt_t_max 0.967
_shelx_estimated_absorpt_t_min 0.921
_reflns_odcompleteness_completeness 99.97
_reflns_odcompleteness_iscentric 1
_reflns_odcompleteness_theta 28.64
_olex2_refinement_description
;
1. Fixed Uiso
 At 1.2 times of:
  All C(H) groups, All C(H,H) groups, All C(H,H,H,H) groups, All N(H,H) groups
 At 1.5 times of:
  All C(H,H,H) groups
2. Restrained distances
 C16-C23 \\sim C16-C23A
 with sigma of 0.02
 C28-C24 \\sim C28A-C24A
 with sigma of 0.04
 C23-C28 \\sim C23A-C28A
 with sigma of 0.02
 C23-C24 \\sim C23A-C24A
 with sigma of 0.02
 C24-C26 \\sim C24A-C26A
 with sigma of 0.04
 C28-C27 \\sim C28A-C27A
 with sigma of 0.02
 C24-C25 \\sim C24A-C25A
 with sigma of 0.02
 C27-C26 \\sim C27A-C26A
 with sigma of 0.02
 C28-C26 \\sim C28A-C26A
 with sigma of 0.04
 C26-C25 \\sim C26A-C25A
 with sigma of 0.02
 C27-C25 \\sim C27A-C25A
 with sigma of 0.04
 C16-C28 \\sim C16-C28A
 with sigma of 0.04
 C16-C24 \\sim C16-C24A
 with sigma of 0.04
 C23-C27 \\sim C23A-C27A
 with sigma of 0.04
 C23-C25 \\sim C23A-C25A
 with sigma of 0.04
 C18-C22 \\sim C18A-C22A
 with sigma of 0.04
 C16-C22 \\sim C16-C22A
 with sigma of 0.04
 C19-C21 \\sim C19A-C21A
 with sigma of 0.04
 C17-C21 \\sim C17A-C21A
 with sigma of 0.04
 C16-C17 \\sim C16-C17A
 with sigma of 0.02
 C17-C18 \\sim C17A-C18A
 with sigma of 0.02
 C17-C22 \\sim C17A-C22A
 with sigma of 0.02
 C16-C18 \\sim C16-C18A
 with sigma of 0.04
 C17-C19 \\sim C17A-C19A
 with sigma of 0.04
 C18-C19 \\sim C18A-C19A
 with sigma of 0.02
 C18-C20 \\sim C18A-C20A
 with sigma of 0.04
 C19-C20 \\sim C19A-C20A
 with sigma of 0.02
 C22-C20 \\sim C22A-C20A
 with sigma of 0.04
 C22-C21 \\sim C22A-C21A
 with sigma of 0.02
 C21-C20 \\sim C21A-C20A
 with sigma of 0.02
 C61-C62A \\sim C61-C62
 with sigma of 0.02
 C63-C64 \\sim C63A-C64A
 with sigma of 0.02
 O13-C64 \\sim O13-C64A
 with sigma of 0.04
 O13-C63 \\sim O13-C63A
 with sigma of 0.02
 C11-C12 \\sim C11-C12A
 with sigma of 0.02
 C12-C13 \\sim C12A-C13A
 with sigma of 0.02
 C11-C13 \\sim C11-C13A
 with sigma of 0.04
 C2-C9 \\sim C2-C9A
 with sigma of 0.02
 C9-C13 \\sim C9A-C13A
 with sigma of 0.04
 C12-C14 \\sim C12A-C14A
 with sigma of 0.04
 C2-C10 \\sim C2-C10A
 with sigma of 0.04
 C2-C14 \\sim C2-C14A
 with sigma of 0.04
 C10-C9 \\sim C10A-C9A
 with sigma of 0.02
 C9-C14 \\sim C9A-C14A
 with sigma of 0.02
 C10-C14 \\sim C10A-C14A
 with sigma of 0.04
 C14-C13 \\sim C14A-C13A
 with sigma of 0.02
 C9-C11 \\sim C9A-C11
 with sigma of 0.04
 C10-C11 \\sim C10A-C11
 with sigma of 0.02
 C57-C58 \\sim C57-C58A
 with sigma of 0.02
 C59-C60 \\sim C59-C60A
 with sigma of 0.02
3. Uiso/Uaniso restraints and constraints
C17 \\sim C18 \\sim C19 \\sim C22 \\sim C21 \\sim C20 \\sim C25A \\sim C24A
\\sim C22A \\sim C21A \\sim C20A \\sim C19A \\sim C18A \\sim C17A \\sim C16
\\sim C23 \\sim C28 \\sim C24 \\sim C27 \\sim C26 \\sim C25 \\sim C23A \\sim
C28A \\sim C27A \\sim C26A: within 2A with sigma of 0.04 and sigma for terminal
atoms of 0.08 within 2A
C64A \\sim C63 \\sim C63A \\sim C64: within 2A with sigma of 0.04 and sigma for
terminal atoms of 0.08 within 2A
C10 \\sim C9 \\sim C11 \\sim C12 \\sim C14 \\sim C13 \\sim C13A \\sim C12A
\\sim C10A \\sim C9A \\sim C14A: within 2A with sigma of 0.04 and sigma for
terminal atoms of 0.08 within 2A
C62 \\sim C62A \\sim C61: within 2A with sigma of 0.04 and sigma for terminal
atoms of 0.08 within 2A
C58A \\sim C57 \\sim C58: within 2A with sigma of 0.04 and sigma for terminal
atoms of 0.08 within 2A
C60A \\sim C60 \\sim C59: within 2A with sigma of 0.04 and sigma for terminal
atoms of 0.08 within 2A
C10 \\sim H10 \\sim C9 \\sim C11 \\sim C12 \\sim C14 \\sim C13 \\sim H13 \\sim
C13A \\sim C12A \\sim C10A \\sim H10A \\sim C9A \\sim C14A: within 2A with
sigma of 0.04 and sigma for terminal atoms of 0.08 within 2A
Uanis(C63A) \\sim Ueq, Uanis(C63) \\sim Ueq, Uanis(C64A) \\sim Ueq, Uanis(C64)
\\sim Ueq: with sigma of 0.1 and sigma for terminal atoms of 0.2
Uanis(C62) = Uanis(C62A)
Uanis(C9A) = Uanis(C9)
Uanis(C10) = Uanis(C10A)
4. Rigid body (RIGU) restrains
 C28, C24, C27, C26, C25, C28A, C27A, C26A, C25A, C24A, C23, C23A, C17, C18,
 C19, C22, C21, C20, C22A, C21A, C20A, C19A, C18A, C17A, C16
 with sigma for 1-2 distances of 0.004 and sigma for 1-3 distances of 0.004
 C63, C63A, C64, C64A
 with sigma for 1-2 distances of 0.004 and sigma for 1-3 distances of 0.004
 C10, C9, C11, C12, C14, C13, C13A, C12A, C10A, C9A, C14A, C2
 with sigma for 1-2 distances of 0.004 and sigma for 1-3 distances of 0.004
 C62, C62A, C61
 with sigma for 1-2 distances of 0.004 and sigma for 1-3 distances of 0.004
 C58, C57, C58A
 with sigma for 1-2 distances of 0.004 and sigma for 1-3 distances of 0.004
 C59, C60A, C60
 with sigma for 1-2 distances of 0.004 and sigma for 1-3 distances of 0.004
5. Others
 Sof(C23A)=Sof(C28A)=Sof(H28A)=Sof(C27A)=Sof(H27A)=Sof(C26A)=Sof(H26A)=
 Sof(C25A)=Sof(H25A)=Sof(C24A)=Sof(H24A)=Sof(C22A)=Sof(H22A)=Sof(C21A)=
 Sof(H21A)=Sof(C20A)=Sof(H20A)=Sof(C19A)=Sof(H19A)=Sof(C18A)=Sof(H18A)=
 Sof(C17A)=1-FVAR(1)
 Sof(C23)=Sof(C28)=Sof(H28)=Sof(C17)=Sof(C18)=Sof(H18)=Sof(C24)=Sof(H24)=
 Sof(C27)=Sof(H27)=Sof(C26)=Sof(H26)=Sof(C25)=Sof(H25)=Sof(C19)=Sof(H19)=
 Sof(C22)=Sof(H22)=Sof(C21)=Sof(H21)=Sof(C20)=Sof(H20)=FVAR(1)
 Sof(H61C)=Sof(H61D)=Sof(C62)=Sof(H62D)=Sof(H62E)=Sof(H62F)=1-FVAR(2)
 Sof(H61A)=Sof(H61B)=Sof(C62A)=Sof(H62A)=Sof(H62B)=Sof(H62C)=FVAR(2)
 Sof(C63A)=Sof(H63C)=Sof(H63D)=Sof(C64A)=Sof(H64D)=Sof(H64E)=Sof(H64F)=1-FVAR(3)
 Sof(C63)=Sof(H63A)=Sof(H63B)=Sof(C64)=Sof(H64A)=Sof(H64B)=Sof(H64C)=FVAR(3)
 Sof(H11A)=Sof(C13A)=Sof(H13A)=Sof(C12A)=Sof(H12A)=Sof(C10A)=Sof(H10A)=
 Sof(C9A)=Sof(C14A)=Sof(H14A)=1-FVAR(4)
 Sof(C10)=Sof(H10)=Sof(C9)=Sof(H11)=Sof(C12)=Sof(H12)=Sof(C14)=Sof(H14)=
 Sof(C13)=Sof(H13)=FVAR(4)
 Sof(H59C)=Sof(H59D)=Sof(C60A)=Sof(H60D)=Sof(H60E)=Sof(H60F)=1-FVAR(5)
 Sof(H59A)=Sof(H59B)=Sof(C60)=Sof(H60A)=Sof(H60B)=Sof(H60C)=FVAR(5)
 Sof(H57C)=Sof(H57D)=Sof(C58A)=Sof(H58D)=Sof(H58E)=Sof(H58F)=1-FVAR(6)
 Sof(H57A)=Sof(H57B)=Sof(C58)=Sof(H58A)=Sof(H58B)=Sof(H58C)=FVAR(6)
6.a Secondary CH2 refined with riding coordinates:
 N4(H4A,H4B), N2(H2A,H2B), N3(H3A,H3B), N1(H1A,H1B), C57(H57A,H57B), C57(H57C,
 H57D), C59(H59A,H59B), C59(H59C,H59D), C61(H61A,H61B), C61(H61C,H61D),
 C63(H63A,H63B), C63A(H63C,H63D)
6.b Me refined with riding coordinates:
 C58(H58A,H58B,H58C), C60(H60A,H60B,H60C), C62A(H62A,H62B,H62C), C64(H64A,H64B,
 H64C), C62(H62D,H62E,H62F), C64A(H64D,H64E,H64F), C60A(H60D,H60E,H60F),
 C58A(H58D,H58E,H58F)
6.c Aromatic/amide H refined with riding coordinates:
 C52(H52), C38(H38), C42(H42), C10(H10), C39(H39), C40(H40), C8(H8), C36(H36),
 C41(H41), C56(H56), C32(H32), C46(H46), C11(H11), C11(H11A), C50(H50), C4(H4),
 C7(H7), C53(H53), C6(H6), C12(H12), C5(H5), C47(H47), C55(H55), C33(H33),
 C14(H14), C35(H35), C49(H49), C28(H28), C34(H34), C54(H54), C48(H48), C18(H18),
  C13(H13), C24(H24), C27(H27), C26(H26), C25(H25), C19(H19), C22(H22),
 C21(H21), C20(H20), C28A(H28A), C27A(H27A), C26A(H26A), C25A(H25A), C24A(H24A),
  C22A(H22A), C21A(H21A), C20A(H20A), C19A(H19A), C18A(H18A), C13A(H13A),
 C12A(H12A), C10A(H10A), C14A(H14A)
;
_smtbx_masks_special_details
;
A solvent mask was calculated and 360 electrons were 
found in a volume of 1388\%A^3^ in 2 voids per unit cell. 
This is consistent with the presence of 
2[CH3CN] per Asymmetric Unit 
which account for 352 electrons 
per unit cell.
;
_smtbx_masks_void_probe_radius 1.2
_smtbx_masks_void_truncation_radius 1.2
_olex2_submission_special_instructions 'No special instructions were received'
_oxdiff_exptl_absorpt_empirical_details
;
Empirical correction (ABSPACK) includes:
- Absorption correction using spherical harmonics
- Frame scaling
;
_oxdiff_exptl_absorpt_empirical_full_max 3.462
_oxdiff_exptl_absorpt_empirical_full_min 0.375

loop_
_space_group_symop_operation_xyz
'x, y, z'
'-x, y, -z+1/2'
'x+1/2, y+1/2, z'
'-x+1/2, y+1/2, -z+1/2'
'-x, -y, -z'
'x, -y, z-1/2'
'-x+1/2, -y+1/2, -z'
'x+1/2, -y+1/2, z-1/2'

loop_
_atom_site_label
_atom_site_type_symbol
_atom_site_fract_x
_atom_site_fract_y
_atom_site_fract_z
_atom_site_U_iso_or_equiv
_atom_site_adp_type
_atom_site_occupancy
_atom_site_site_symmetry_order
_atom_site_calc_flag
_atom_site_refinement_flags_posn
_atom_site_refinement_flags_adp
_atom_site_refinement_flags_occupancy
_atom_site_disorder_assembly
_atom_site_disorder_group
Nb1 Nb 0.35974(2) 0.46004(2) 0.27691(2) 0.01606(4) Uani 1 1 d . . . . .
Nb2 Nb 0.37668(2) 0.54140(2) 0.43741(2) 0.01781(4) Uani 1 1 d . . . . .
O12 O 0.38426(2) 0.70441(13) 0.41244(6) 0.0255(3) Uani 1 1 d . . . . .
O11 O 0.37222(3) 0.29451(13) 0.27745(6) 0.0275(3) Uani 1 1 d . . . . .
O3 O 0.37384(2) 0.47918(13) 0.19172(5) 0.0236(3) Uani 1 1 d . . . . .
O5 O 0.36135(2) 0.62887(13) 0.51108(5) 0.0238(3) Uani 1 1 d . . . . .
O7 O 0.41101(2) 0.48061(13) 0.40706(5) 0.0238(3) Uani 1 1 d . . . . .
O10 O 0.34631(2) 0.61975(13) 0.26450(6) 0.0255(3) Uani 1 1 d . . . . .
O9 O 0.36807(2) 0.47875(13) 0.35930(5) 0.0237(3) Uani 1 1 d . . . . .
O13 O 0.36898(2) 0.39376(13) 0.47597(6) 0.0271(3) Uani 1 1 d D . . . .
O1 O 0.32698(2) 0.40398(14) 0.31675(5) 0.0261(3) Uani 1 1 d . . . . .
O2 O 0.29141(2) 0.30070(14) 0.31778(6) 0.0290(3) Uani 1 1 d . . . . .
O6 O 0.33001(2) 0.66891(15) 0.56835(6) 0.0298(3) Uani 1 1 d . . . . .
O4 O 0.40099(3) 0.53665(16) 0.12623(6) 0.0346(3) Uani 1 1 d . . . . .
O8 O 0.45109(3) 0.51494(17) 0.39784(6) 0.0366(4) Uani 1 1 d . . . . .
N4 N 0.40763(3) 0.57170(15) 0.51040(6) 0.0198(3) Uani 1 1 d . . . . .
H4A H 0.405376 0.648019 0.526825 0.024 Uiso 1 1 calc R U . . .
H4B H 0.405647 0.514281 0.539542 0.024 Uiso 1 1 calc R U . . .
N2 N 0.39845(3) 0.54728(14) 0.28449(6) 0.0189(3) Uani 1 1 d . . . . .
H2A H 0.396886 0.624810 0.300146 0.023 Uiso 1 1 calc R U . . .
H2B H 0.407731 0.501831 0.311502 0.023 Uiso 1 1 calc R U . . .
N3 N 0.33586(3) 0.58953(18) 0.41537(6) 0.0251(3) Uani 1 1 d . . . . .
H3A H 0.335364 0.642766 0.383839 0.030 Uiso 1 1 calc R U . . .
H3B H 0.328115 0.518358 0.402806 0.030 Uiso 1 1 calc R U . . .
N1 N 0.33214(3) 0.37747(17) 0.20584(7) 0.0262(3) Uani 1 1 d . . . . .
H1A H 0.332327 0.426321 0.172791 0.031 Uiso 1 1 calc R U . . .
H1B H 0.337765 0.300982 0.195590 0.031 Uiso 1 1 calc R U . . .
C15 C 0.39479(3) 0.52494(17) 0.17731(8) 0.0225(3) Uani 1 1 d . . . . .
C1 C 0.30749(3) 0.35147(17) 0.29091(8) 0.0216(3) Uani 1 1 d . . . . .
C45 C 0.44578(3) 0.69173(17) 0.50070(8) 0.0226(3) Uani 1 1 d . . . . .
C44 C 0.43387(3) 0.56408(17) 0.49196(7) 0.0188(3) Uani 1 1 d . . . . .
C29 C 0.33809(3) 0.64818(19) 0.51987(8) 0.0227(4) Uani 1 1 d . . . . .
C51 C 0.44829(3) 0.46157(17) 0.52593(8) 0.0206(3) Uani 1 1 d . . . . .
C2 C 0.30600(3) 0.36409(18) 0.22245(8) 0.0209(3) Uani 1 1 d D . . . .
C52 C 0.47313(3) 0.47672(19) 0.54348(8) 0.0250(4) Uani 1 1 d . . . . .
H52 H 0.481191 0.553279 0.535982 0.030 Uiso 1 1 calc R U . . .
C37 C 0.29751(3) 0.56934(18) 0.47326(7) 0.0216(3) Uani 1 1 d . . . . .
C38 C 0.27980(3) 0.62237(19) 0.50870(8) 0.0227(3) Uani 1 1 d . . . . .
H38 H 0.282556 0.702831 0.525246 0.027 Uiso 1 1 calc R U . . .
C3 C 0.29162(3) 0.48211(18) 0.20548(8) 0.0213(3) Uani 1 1 d . . . . .
C42 C 0.29307(4) 0.45203(19) 0.44941(8) 0.0276(4) Uani 1 1 d . . . . .
H42 H 0.304916 0.414823 0.425135 0.033 Uiso 1 1 calc R U . . .
C31 C 0.31347(3) 0.7778(2) 0.44276(9) 0.0287(4) Uani 1 1 d . . . . .
C10 C 0.2739(2) 0.2497(8) 0.1555(6) 0.0219(16) Uani 0.67(2) 1 d D U P A 1
H10 H 0.266074 0.326948 0.146349 0.026 Uiso 0.67(2) 1 calc R U P A 1
C30 C 0.32079(3) 0.64565(19) 0.46221(8) 0.0225(4) Uani 1 1 d . . . . .
C16 C 0.41279(3) 0.55922(18) 0.23026(8) 0.0244(4) Uani 1 1 d D U . . .
C43 C 0.43272(3) 0.51888(19) 0.42663(8) 0.0238(4) Uani 1 1 d . . . . .
C39 C 0.25822(3) 0.5584(2) 0.51995(8) 0.0268(4) Uani 1 1 d . . . . .
H39 H 0.246331 0.595274 0.544225 0.032 Uiso 1 1 calc R U . . .
C9 C 0.29369(13) 0.2452(5) 0.1970(3) 0.0183(10) Uani 0.67(2) 1 d D U P A 1
C40 C 0.25393(4) 0.4415(2) 0.49600(9) 0.0301(4) Uani 1 1 d . . . . .
H40 H 0.239132 0.397993 0.503648 0.036 Uiso 1 1 calc R U . . .
C8 C 0.29502(4) 0.5411(2) 0.15143(9) 0.0295(4) Uani 1 1 d . . . . .
H8 H 0.306813 0.508913 0.125524 0.035 Uiso 1 1 calc R U . . .
C36 C 0.30059(4) 0.7914(2) 0.38726(10) 0.0379(5) Uani 1 1 d . . . . .
H36 H 0.296419 0.720161 0.363843 0.045 Uiso 1 1 calc R U . . .
C41 C 0.27136(4) 0.3882(2) 0.46078(9) 0.0313(4) Uani 1 1 d . . . . .
H41 H 0.268514 0.307792 0.444293 0.038 Uiso 1 1 calc R U . . .
C56 C 0.43710(4) 0.34671(19) 0.53563(10) 0.0306(4) Uani 1 1 d . . . . .
H56 H 0.420324 0.333784 0.522514 0.037 Uiso 1 1 calc R U . . .
C32 C 0.31884(4) 0.8828(2) 0.47671(12) 0.0391(5) Uani 1 1 d . . . . .
H32 H 0.327204 0.874901 0.514713 0.047 Uiso 1 1 calc R U . . .
C46 C 0.44694(4) 0.7416(2) 0.55788(10) 0.0315(4) Uani 1 1 d . . . . .
H46 H 0.440858 0.695081 0.589974 0.038 Uiso 1 1 calc R U . . .
C11 C 0.26541(4) 0.1414(2) 0.12701(9) 0.0308(4) Uani 1 1 d D U . . .
H11 H 0.253275 0.146330 0.095026 0.037 Uiso 0.67(2) 1 calc R U P A 1
H11A H 0.249112 0.140325 0.109134 0.037 Uiso 0.33(2) 1 calc R U P A 2
C50 C 0.45496(4) 0.7612(2) 0.45469(11) 0.0369(5) Uani 1 1 d . . . . .
H50 H 0.454285 0.728913 0.415289 0.044 Uiso 1 1 calc R U . . .
C4 C 0.27396(4) 0.5299(2) 0.24189(10) 0.0373(5) Uani 1 1 d . . . . .
H4 H 0.271335 0.491543 0.279131 0.045 Uiso 1 1 calc R U . . .
C7 C 0.28151(4) 0.6460(2) 0.13469(9) 0.0325(4) Uani 1 1 d . . . . .
H7 H 0.284379 0.686270 0.098039 0.039 Uiso 1 1 calc R U . . .
C23 C 0.43239(11) 0.4485(6) 0.2314(4) 0.0223(11) Uani 0.602(4) 1 d D U P B 1
C53 C 0.48626(4) 0.3806(2) 0.57191(10) 0.0374(5) Uani 1 1 d . . . . .
H53 H 0.503194 0.391904 0.584028 0.045 Uiso 1 1 calc R U . . .
C6 C 0.26394(4) 0.6920(2) 0.17107(10) 0.0352(5) Uani 1 1 d . . . . .
H6 H 0.254542 0.763531 0.159584 0.042 Uiso 1 1 calc R U . . .
C57 C 0.33790(5) 0.7276(2) 0.23517(11) 0.0440(6) Uani 1 1 d D U . . .
H57A H 0.319667 0.733015 0.236811 0.053 Uiso 0.895(6) 1 calc R U P C 1
H57B H 0.341984 0.723309 0.192769 0.053 Uiso 0.895(6) 1 calc R U P C 1
H57C H 0.344720 0.799589 0.258051 0.053 Uiso 0.105(6) 1 calc R U P C 2
H57D H 0.319682 0.730433 0.237756 0.053 Uiso 0.105(6) 1 calc R U P C 2
C12 C 0.27451(13) 0.0282(6) 0.1450(4) 0.0321(14) Uani 0.67(2) 1 d D U P A 1
H12 H 0.267715 -0.045696 0.127720 0.039 Uiso 0.67(2) 1 calc R U P A 1
C5 C 0.26011(5) 0.6333(3) 0.22433(11) 0.0472(6) Uani 1 1 d . . . . .
H5 H 0.247831 0.664013 0.249310 0.057 Uiso 1 1 calc R U . . .
C47 C 0.45702(4) 0.8600(2) 0.56844(14) 0.0492(7) Uani 1 1 d . . . . .
H47 H 0.457543 0.894228 0.607464 0.059 Uiso 1 1 calc R U . . .
C55 C 0.45017(4) 0.2520(2) 0.56402(12) 0.0435(6) Uani 1 1 d . . . . .
H55 H 0.442283 0.174666 0.570912 0.052 Uiso 1 1 calc R U . . .
C33 C 0.31197(5) 1.0003(3) 0.45514(15) 0.0532(7) Uani 1 1 d . . . . .
H33 H 0.315775 1.071803 0.478705 0.064 Uiso 1 1 calc R U . . .
C58 C 0.34947(5) 0.8414(2) 0.26307(14) 0.0427(7) Uani 0.895(6) 1 d D U P C 1
H58A H 0.343271 0.915495 0.241719 0.064 Uiso 0.895(6) 1 calc R U P C 1
H58B H 0.345205 0.846450 0.304879 0.064 Uiso 0.895(6) 1 calc R U P C 1
H58C H 0.367499 0.836754 0.260884 0.064 Uiso 0.895(6) 1 calc R U P C 1
C14 C 0.30305(11) 0.1292(5) 0.2137(3) 0.0325(11) Uani 0.67(2) 1 d D U P A 1
H14 H 0.316230 0.124169 0.243201 0.039 Uiso 0.67(2) 1 calc R U P A 1
C35 C 0.29393(5) 0.9097(3) 0.36661(12) 0.0511(7) Uani 1 1 d . . . . .
H35 H 0.285287 0.918592 0.328999 0.061 Uiso 1 1 calc R U . . .
C49 C 0.46520(5) 0.8786(2) 0.46623(16) 0.0552(7) Uani 1 1 d . . . . .
H49 H 0.471556 0.925430 0.434557 0.066 Uiso 1 1 calc R U . . .
C59 C 0.37917(6) 0.2059(3) 0.32323(14) 0.0571(8) Uani 1 1 d D U . . .
H59A H 0.390379 0.247125 0.353339 0.069 Uiso 0.863(7) 1 calc R U P D 1
H59B H 0.388511 0.137387 0.305309 0.069 Uiso 0.863(7) 1 calc R U P D 1
H59C H 0.364103 0.164614 0.336903 0.069 Uiso 0.137(7) 1 calc R U P D 2
H59D H 0.387179 0.250237 0.357681 0.069 Uiso 0.137(7) 1 calc R U P D 2
C28 C 0.43114(10) 0.3450(5) 0.2675(3) 0.0281(10) Uani 0.602(4) 1 d D U P B 1
H28 H 0.418466 0.339694 0.295214 0.034 Uiso 0.602(4) 1 calc R U P B 1
C34 C 0.29979(5) 1.0142(3) 0.40037(15) 0.0551(8) Uani 1 1 d . . . . .
H34 H 0.295450 1.094707 0.385856 0.066 Uiso 1 1 calc R U . . .
C54 C 0.47469(5) 0.2689(3) 0.58253(13) 0.0486(7) Uani 1 1 d . . . . .
H54 H 0.483576 0.203682 0.602540 0.058 Uiso 1 1 calc R U . . .
C61 C 0.38484(6) 0.8340(3) 0.41750(15) 0.0588(8) Uani 1 1 d D U . . .
H61A H 0.397016 0.864600 0.389478 0.071 Uiso 0.612(4) 1 calc R U P E 1
H61B H 0.368422 0.865010 0.402704 0.071 Uiso 0.612(4) 1 calc R U P E 1
H61C H 0.388720 0.856217 0.459685 0.071 Uiso 0.388(4) 1 calc R U P E 2
H61D H 0.368165 0.867101 0.406300 0.071 Uiso 0.388(4) 1 calc R U P E 2
C48 C 0.46616(5) 0.9266(2) 0.52221(17) 0.0592(8) Uani 1 1 d . . . . .
H48 H 0.473189 1.006531 0.529420 0.071 Uiso 1 1 calc R U . . .
C17 C 0.42650(9) 0.6809(4) 0.23044(19) 0.0278(9) Uani 0.602(4) 1 d D U P B 1
C18 C 0.41696(10) 0.7780(4) 0.1971(3) 0.0381(10) Uani 0.602(4) 1 d D U P B 1
H18 H 0.402460 0.766315 0.172039 0.046 Uiso 0.602(4) 1 calc R U P B 1
C60 C 0.35788(6) 0.1523(3) 0.35360(14) 0.0500(9) Uani 0.863(7) 1 d D U P D 1
H60A H 0.363960 0.093026 0.384087 0.075 Uiso 0.863(7) 1 calc R U P D 1
H60B H 0.348751 0.219179 0.372438 0.075 Uiso 0.863(7) 1 calc R U P D 1
H60C H 0.346881 0.109308 0.324350 0.075 Uiso 0.863(7) 1 calc R U P D 1
C13 C 0.29351(12) 0.0206(5) 0.1882(3) 0.0379(13) Uani 0.67(2) 1 d D U P A 1
H13 H 0.299993 -0.058045 0.200350 0.046 Uiso 0.67(2) 1 calc R U P A 1
C24 C 0.45226(7) 0.4563(4) 0.19303(17) 0.0280(8) Uani 0.602(4) 1 d D U P B 1
H24 H 0.453726 0.527642 0.168478 0.034 Uiso 0.602(4) 1 calc R U P B 1
C27 C 0.44824(8) 0.2476(4) 0.2641(2) 0.0355(9) Uani 0.602(4) 1 d D U P B 1
H27 H 0.446675 0.175238 0.287874 0.043 Uiso 0.602(4) 1 calc R U P B 1
C63 C 0.36447(9) 0.2945(5) 0.5174(2) 0.0413(12) Uani 0.628(7) 1 d D U P F 1
H63A H 0.379593 0.279602 0.543102 0.050 Uiso 0.628(7) 1 calc R U P F 1
H63B H 0.360501 0.217006 0.495136 0.050 Uiso 0.628(7) 1 calc R U P F 1
C26 C 0.46761(7) 0.2574(4) 0.22540(19) 0.0322(8) Uani 0.602(4) 1 d D U P B 1
H26 H 0.479363 0.192043 0.223121 0.039 Uiso 0.602(4) 1 calc R U P B 1
C25 C 0.46960(8) 0.3623(6) 0.1906(2) 0.0347(10) Uani 0.602(4) 1 d D U P B 1
H25 H 0.482930 0.369831 0.164832 0.042 Uiso 0.602(4) 1 calc R U P B 1
C62A C 0.39032(7) 0.8919(4) 0.47215(17) 0.0382(7) Uani 0.612(4) 1 d D U P E 1
H62A H 0.389847 0.982417 0.466873 0.057 Uiso 0.612(4) 1 calc R U P E 1
H62B H 0.378088 0.867207 0.500631 0.057 Uiso 0.612(4) 1 calc R U P E 1
H62C H 0.406885 0.866794 0.487311 0.057 Uiso 0.612(4) 1 calc R U P E 1
C64 C 0.34382(8) 0.3265(4) 0.5548(2) 0.0514(14) Uani 0.628(7) 1 d D U P F 1
H64A H 0.341043 0.258213 0.582551 0.077 Uiso 0.628(7) 1 calc R U P F 1
H64B H 0.347860 0.402576 0.577269 0.077 Uiso 0.628(7) 1 calc R U P F 1
H64C H 0.328795 0.340070 0.529372 0.077 Uiso 0.628(7) 1 calc R U P F 1
C19 C 0.42873(12) 0.8958(4) 0.2000(3) 0.0538(12) Uani 0.602(4) 1 d D U P B 1
H19 H 0.422121 0.963742 0.177308 0.065 Uiso 0.602(4) 1 calc R U P B 1
C22 C 0.44771(10) 0.6993(4) 0.26792(19) 0.0486(12) Uani 0.602(4) 1 d D U P B 1
H22 H 0.453986 0.633062 0.292269 0.058 Uiso 0.602(4) 1 calc R U P B 1
C21 C 0.45961(12) 0.8141(5) 0.2696(2) 0.0696(17) Uani 0.602(4) 1 d D U P B 1
H21 H 0.474346 0.825809 0.293790 0.084 Uiso 0.602(4) 1 calc R U P B 1
C20 C 0.44979(12) 0.9104(5) 0.2359(2) 0.0653(15) Uani 0.602(4) 1 d D U P B 1
H20 H 0.457791 0.989085 0.237440 0.078 Uiso 0.602(4) 1 calc R U P B 1
C23A C 0.43496(17) 0.4835(9) 0.2267(6) 0.029(2) Uani 0.398(4) 1 d D U P B 2
C28A C 0.43366(19) 0.3664(10) 0.2491(5) 0.044(2) Uani 0.398(4) 1 d D U P B 2
H28A H 0.419212 0.338679 0.267504 0.053 Uiso 0.398(4) 1 calc R U P B 2
C27A C 0.45390(16) 0.2883(9) 0.2446(4) 0.0549(19) Uani 0.398(4) 1 d D U P B 2
H27A H 0.453973 0.207296 0.261572 0.066 Uiso 0.398(4) 1 calc R U P B 2
C26A C 0.47406(15) 0.3316(11) 0.2146(4) 0.052(2) Uani 0.398(4) 1 d D U P B 2
H26A H 0.487649 0.277292 0.209402 0.062 Uiso 0.398(4) 1 calc R U P B 2
C25A C 0.47492(13) 0.4499(10) 0.1924(3) 0.057(2) Uani 0.398(4) 1 d D U P B 2
H25A H 0.489289 0.478533 0.174016 0.068 Uiso 0.398(4) 1 calc R U P B 2
C24A C 0.45485(10) 0.5271(9) 0.1970(3) 0.0405(16) Uani 0.398(4) 1 d D U P B 2
H24A H 0.454710 0.608163 0.180124 0.049 Uiso 0.398(4) 1 calc R U P B 2
C22A C 0.42855(17) 0.7656(7) 0.2722(3) 0.067(3) Uani 0.398(4) 1 d D U P B 2
H22A H 0.433405 0.718163 0.306437 0.080 Uiso 0.398(4) 1 calc R U P B 2
C21A C 0.4332(2) 0.8938(8) 0.2713(5) 0.099(4) Uani 0.398(4) 1 d D U P B 2
H21A H 0.441015 0.933325 0.305093 0.119 Uiso 0.398(4) 1 calc R U P B 2
C20A C 0.4264(2) 0.9630(8) 0.2209(4) 0.078(3) Uani 0.398(4) 1 d D U P B 2
H20A H 0.429440 1.050072 0.220137 0.094 Uiso 0.398(4) 1 calc R U P B 2
C19A C 0.41523(15) 0.9053(6) 0.1723(4) 0.0461(15) Uani 0.398(4) 1 d D U P B 2
H19A H 0.410994 0.952253 0.137444 0.055 Uiso 0.398(4) 1 calc R U P B 2
C18A C 0.40999(13) 0.7771(6) 0.1734(3) 0.0297(13) Uani 0.398(4) 1 d D U P B 2
H18A H 0.401722 0.738735 0.139922 0.036 Uiso 0.398(4) 1 calc R U P B 2
C17A C 0.41677(12) 0.7070(6) 0.2228(3) 0.0268(13) Uani 0.398(4) 1 d D U P B 2
C62 C 0.40292(11) 0.8943(6) 0.3805(3) 0.0382(7) Uani 0.388(4) 1 d D U P E 2
H62D H 0.402294 0.984576 0.386260 0.057 Uiso 0.388(4) 1 calc R U P E 2
H62E H 0.419572 0.863817 0.391897 0.057 Uiso 0.388(4) 1 calc R U P E 2
H62F H 0.398990 0.874715 0.338443 0.057 Uiso 0.388(4) 1 calc R U P E 2
C63A C 0.35775(18) 0.3476(8) 0.5289(3) 0.048(2) Uani 0.372(7) 1 d D U P F 2
H63C H 0.339462 0.353364 0.525441 0.057 Uiso 0.372(7) 1 calc R U P F 2
H63D H 0.364019 0.391931 0.565230 0.057 Uiso 0.372(7) 1 calc R U P F 2
C64A C 0.3667(2) 0.2112(8) 0.5282(5) 0.103(5) Uani 0.372(7) 1 d D U P F 2
H64D H 0.360380 0.166774 0.562413 0.154 Uiso 0.372(7) 1 calc R U P F 2
H64E H 0.360529 0.171052 0.491247 0.154 Uiso 0.372(7) 1 calc R U P F 2
H64F H 0.384830 0.209217 0.530623 0.154 Uiso 0.372(7) 1 calc R U P F 2
C13A C 0.3010(4) 0.0343(12) 0.1674(9) 0.054(4) Uani 0.33(2) 1 d D U P A 2
H13A H 0.310201 -0.040462 0.172650 0.065 Uiso 0.33(2) 1 calc R U P A 2
C12A C 0.2791(3) 0.0336(14) 0.1318(8) 0.037(4) Uani 0.33(2) 1 d D U P A 2
H12A H 0.273759 -0.039710 0.111289 0.045 Uiso 0.33(2) 1 calc R U P A 2
C10A C 0.2758(5) 0.2524(16) 0.1488(13) 0.0219(16) Uani 0.33(2) 1 d D U P A 2
H10A H 0.268362 0.329427 0.137555 0.026 Uiso 0.33(2) 1 calc R U P A 2
C9A C 0.2968(3) 0.2517(11) 0.1865(6) 0.0183(10) Uani 0.33(2) 1 d D U P A 2
C14A C 0.3094(4) 0.1417(12) 0.1951(9) 0.046(4) Uani 0.33(2) 1 d D U P A 2
H14A H 0.324043 0.139573 0.220268 0.055 Uiso 0.33(2) 1 calc R U P A 2
C60A C 0.3964(5) 0.110(2) 0.3018(14) 0.096(11) Uani 0.137(7) 1 d D U P D 2
H60D H 0.400717 0.051545 0.334217 0.143 Uiso 0.137(7) 1 calc R U P D 2
H60E H 0.388445 0.064794 0.268225 0.143 Uiso 0.137(7) 1 calc R U P D 2
H60F H 0.411511 0.150384 0.288995 0.143 Uiso 0.137(7) 1 calc R U P D 2
C58A C 0.3433(4) 0.7472(19) 0.1724(7) 0.040(5) Uani 0.105(6) 1 d D U P C 2
H58D H 0.336191 0.826571 0.158617 0.059 Uiso 0.105(6) 1 calc R U P C 2
H58E H 0.361301 0.748824 0.168572 0.059 Uiso 0.105(6) 1 calc R U P C 2
H58F H 0.336116 0.679263 0.148157 0.059 Uiso 0.105(6) 1 calc R U P C 2

loop_
_atom_site_aniso_label
_atom_site_aniso_U_11
_atom_site_aniso_U_22
_atom_site_aniso_U_33
_atom_site_aniso_U_23
_atom_site_aniso_U_13
_atom_site_aniso_U_12
Nb1 0.01420(7) 0.02273(8) 0.01111(7) -0.00162(5) -0.00084(5) -0.00055(5)
Nb2 0.01186(7) 0.03070(9) 0.01079(7) -0.00117(6) -0.00027(5) -0.00064(5)
O12 0.0229(6) 0.0326(7) 0.0209(6) 0.0034(5) 0.0007(5) -0.0010(5)
O11 0.0268(7) 0.0248(7) 0.0306(7) 0.0031(6) -0.0020(5) 0.0016(5)
O3 0.0214(6) 0.0366(7) 0.0128(5) -0.0005(5) 0.0009(5) -0.0020(5)
O5 0.0143(5) 0.0413(8) 0.0157(6) -0.0050(5) -0.0008(4) 0.0023(5)
O7 0.0155(6) 0.0401(8) 0.0155(6) -0.0069(5) -0.0016(4) 0.0019(5)
O10 0.0235(6) 0.0254(7) 0.0274(7) -0.0027(5) -0.0009(5) 0.0056(5)
O9 0.0158(6) 0.0433(8) 0.0119(5) -0.0035(5) -0.0004(4) -0.0035(5)
O13 0.0282(7) 0.0354(8) 0.0175(6) 0.0032(5) -0.0006(5) -0.0093(6)
O1 0.0175(6) 0.0459(8) 0.0147(6) -0.0022(5) -0.0007(4) -0.0083(6)
O2 0.0238(6) 0.0378(8) 0.0252(7) 0.0021(6) -0.0003(5) -0.0096(6)
O6 0.0190(6) 0.0535(9) 0.0170(6) -0.0070(6) 0.0017(5) 0.0016(6)
O4 0.0324(7) 0.0572(10) 0.0145(6) 0.0015(6) 0.0058(5) -0.0049(7)
O8 0.0191(6) 0.0692(11) 0.0220(7) -0.0135(7) 0.0052(5) -0.0037(7)
N4 0.0136(6) 0.0321(8) 0.0138(6) -0.0038(6) 0.0001(5) 0.0018(6)
N2 0.0190(7) 0.0242(7) 0.0135(6) -0.0033(5) 0.0025(5) -0.0012(5)
N3 0.0152(7) 0.0472(10) 0.0129(6) -0.0007(6) 0.0002(5) 0.0021(6)
N1 0.0156(7) 0.0450(10) 0.0178(7) -0.0102(7) -0.0006(5) 0.0011(6)
C15 0.0249(8) 0.0255(9) 0.0172(8) 0.0007(7) 0.0026(6) 0.0010(7)
C1 0.0179(8) 0.0269(9) 0.0196(8) -0.0021(7) -0.0016(6) -0.0002(7)
C45 0.0142(7) 0.0255(9) 0.0278(9) -0.0005(7) -0.0014(6) 0.0042(6)
C44 0.0124(7) 0.0303(9) 0.0138(7) -0.0032(6) -0.0004(6) 0.0014(6)
C29 0.0159(7) 0.0347(10) 0.0175(8) -0.0021(7) -0.0004(6) 0.0001(7)
C51 0.0174(8) 0.0270(9) 0.0176(8) -0.0026(6) 0.0034(6) 0.0024(6)
C2 0.0139(7) 0.0312(9) 0.0175(8) -0.0058(7) -0.0014(6) -0.0006(6)
C52 0.0186(8) 0.0312(10) 0.0251(9) 0.0028(7) 0.0013(7) 0.0040(7)
C37 0.0165(7) 0.0345(10) 0.0134(7) 0.0025(7) -0.0023(6) 0.0009(7)
C38 0.0170(8) 0.0348(10) 0.0161(8) 0.0008(7) 0.0002(6) -0.0001(7)
C3 0.0170(8) 0.0282(9) 0.0184(8) -0.0045(7) -0.0014(6) -0.0018(6)
C42 0.0287(9) 0.0360(11) 0.0181(8) 0.0012(7) 0.0008(7) 0.0035(8)
C31 0.0151(8) 0.0424(11) 0.0292(10) 0.0099(8) 0.0073(7) 0.0008(7)
C10 0.0223(19) 0.0298(10) 0.013(3) 0.0031(12) -0.001(2) -0.0059(9)
C30 0.0136(7) 0.0389(10) 0.0151(7) -0.0003(7) 0.0011(6) 0.0025(7)
C16 0.0259(9) 0.0312(10) 0.0169(8) -0.0057(7) 0.0078(7) -0.0118(7)
C43 0.0173(8) 0.0381(11) 0.0158(8) -0.0044(7) -0.0011(6) 0.0012(7)
C39 0.0181(8) 0.0444(12) 0.0180(8) 0.0045(8) 0.0007(6) -0.0003(8)
C9 0.0155(18) 0.0292(11) 0.010(2) -0.0034(13) 0.0033(16) -0.0023(10)
C40 0.0259(9) 0.0425(12) 0.0212(9) 0.0086(8) -0.0046(7) -0.0094(8)
C8 0.0328(10) 0.0343(11) 0.0219(9) -0.0025(8) 0.0060(8) 0.0010(8)
C36 0.0280(10) 0.0553(14) 0.0308(11) 0.0158(10) 0.0064(8) 0.0075(10)
C41 0.0377(11) 0.0337(11) 0.0217(9) 0.0019(8) -0.0048(8) -0.0056(9)
C56 0.0235(9) 0.0302(10) 0.0390(11) -0.0028(8) 0.0113(8) 0.0012(8)
C32 0.0245(10) 0.0414(13) 0.0515(14) 0.0036(10) 0.0045(9) 0.0003(9)
C46 0.0209(9) 0.0360(11) 0.0373(11) -0.0118(9) -0.0025(8) 0.0017(8)
C11 0.0324(10) 0.0374(11) 0.0214(9) -0.0005(8) -0.0098(7) -0.0098(8)
C50 0.0315(10) 0.0341(11) 0.0456(13) 0.0092(10) 0.0075(9) 0.0079(9)
C4 0.0349(11) 0.0491(14) 0.0291(10) 0.0078(9) 0.0137(9) 0.0144(10)
C7 0.0389(11) 0.0357(11) 0.0228(9) 0.0018(8) -0.0004(8) -0.0002(9)
C23 0.0111(17) 0.036(3) 0.020(2) -0.010(2) 0.0039(14) -0.0101(19)
C53 0.0240(9) 0.0465(13) 0.0418(12) 0.0120(10) 0.0017(8) 0.0120(9)
C6 0.0334(11) 0.0359(11) 0.0357(11) 0.0017(9) -0.0046(9) 0.0082(9)
C57 0.0491(14) 0.0353(12) 0.0450(13) 0.0063(10) -0.0236(11) 0.0030(10)
C12 0.041(2) 0.0321(19) 0.023(3) -0.0078(17) -0.002(2) -0.0093(16)
C5 0.0428(13) 0.0581(16) 0.0423(13) 0.0092(12) 0.0171(10) 0.0253(12)
C47 0.0311(11) 0.0433(14) 0.0728(18) -0.0298(13) -0.0008(11) 0.0028(10)
C55 0.0395(12) 0.0304(11) 0.0629(16) 0.0091(11) 0.0254(11) 0.0062(9)
C33 0.0335(12) 0.0428(14) 0.084(2) 0.0086(14) 0.0125(13) 0.0006(11)
C58 0.0404(14) 0.0260(12) 0.0599(18) 0.0051(11) -0.0158(12) 0.0009(10)
C14 0.028(2) 0.0339(18) 0.034(3) -0.0071(17) -0.0127(18) 0.0033(15)
C35 0.0352(12) 0.0735(19) 0.0457(14) 0.0348(14) 0.0143(10) 0.0155(12)
C49 0.0482(15) 0.0303(12) 0.089(2) 0.0146(14) 0.0193(14) 0.0057(11)
C59 0.0546(16) 0.0537(16) 0.0641(18) 0.0292(14) 0.0117(13) 0.0191(13)
C28 0.025(2) 0.029(2) 0.031(3) -0.0034(17) 0.0105(17) 0.0017(15)
C34 0.0375(13) 0.0484(16) 0.082(2) 0.0326(15) 0.0257(13) 0.0098(11)
C54 0.0390(12) 0.0462(14) 0.0620(16) 0.0240(12) 0.0166(11) 0.0211(11)
C61 0.0709(19) 0.0344(13) 0.0734(19) -0.0044(13) 0.0248(16) -0.0087(13)
C48 0.0405(14) 0.0263(12) 0.112(3) -0.0096(15) 0.0152(15) -0.0002(10)
C17 0.035(2) 0.0250(18) 0.0241(19) -0.0040(14) 0.0105(17) -0.0073(16)
C18 0.042(3) 0.033(2) 0.040(3) -0.004(2) 0.009(2) -0.0022(19)
C60 0.064(2) 0.0369(16) 0.0500(18) 0.0195(13) 0.0156(14) 0.0055(13)
C13 0.041(2) 0.0295(18) 0.042(3) -0.0067(18) -0.011(2) 0.0022(16)
C24 0.0256(17) 0.036(2) 0.0224(16) -0.0004(16) 0.0065(12) -0.0005(15)
C27 0.032(2) 0.032(2) 0.043(3) 0.0017(17) 0.0084(17) 0.0060(16)
C63 0.045(2) 0.040(3) 0.040(2) 0.014(2) 0.0164(18) 0.0016(19)
C26 0.0226(17) 0.042(2) 0.0319(19) -0.0121(17) -0.0001(14) 0.0081(16)
C25 0.0242(19) 0.056(3) 0.025(2) -0.003(2) 0.0075(16) 0.0083(18)
C62A 0.0342(15) 0.0346(16) 0.0453(17) 0.0082(13) -0.0042(13) 0.0043(12)
C64 0.040(2) 0.066(3) 0.050(2) 0.034(2) 0.0225(18) 0.0098(19)
C19 0.078(3) 0.028(2) 0.058(3) 0.003(2) 0.029(3) -0.004(2)
C22 0.065(3) 0.041(2) 0.039(2) -0.0077(17) -0.0080(19) -0.026(2)
C21 0.094(4) 0.053(3) 0.060(3) -0.012(2) -0.006(3) -0.044(3)
C20 0.100(4) 0.036(2) 0.061(3) -0.019(2) 0.022(3) -0.033(3)
C23A 0.016(3) 0.051(5) 0.018(3) -0.008(4) -0.002(2) -0.011(3)
C28A 0.036(4) 0.053(5) 0.045(6) -0.001(4) 0.017(4) 0.009(3)
C27A 0.051(4) 0.061(5) 0.053(5) -0.003(4) 0.008(3) 0.018(4)
C26A 0.036(4) 0.084(6) 0.036(4) -0.003(4) 0.001(3) 0.029(4)
C25A 0.031(3) 0.106(6) 0.034(3) 0.012(4) 0.005(2) 0.021(4)
C24A 0.019(2) 0.076(5) 0.027(3) 0.008(3) 0.004(2) 0.005(3)
C22A 0.089(6) 0.058(4) 0.050(4) 0.013(3) -0.032(4) -0.053(4)
C21A 0.141(9) 0.066(5) 0.086(6) 0.004(4) -0.038(6) -0.072(6)
C20A 0.105(7) 0.044(4) 0.085(6) 0.005(4) -0.003(5) -0.041(5)
C19A 0.055(4) 0.033(3) 0.051(4) 0.004(3) 0.010(3) 0.000(3)
C18A 0.031(3) 0.029(3) 0.029(3) -0.002(2) -0.001(2) 0.003(2)
C17A 0.021(3) 0.034(3) 0.025(3) 0.005(2) 0.000(2) -0.010(2)
C62 0.0342(15) 0.0346(16) 0.0453(17) 0.0082(13) -0.0042(13) 0.0043(12)
C63A 0.063(6) 0.053(5) 0.028(4) 0.006(3) 0.008(4) -0.019(4)
C64A 0.131(9) 0.051(5) 0.118(9) 0.053(5) -0.074(7) -0.045(5)
C13A 0.067(7) 0.039(5) 0.054(8) -0.016(5) -0.033(6) 0.019(5)
C12A 0.053(7) 0.036(4) 0.021(6) -0.008(4) -0.014(5) -0.005(4)
C10A 0.0223(19) 0.0298(10) 0.013(3) 0.0031(12) -0.001(2) -0.0059(9)
C9A 0.0155(18) 0.0292(11) 0.010(2) -0.0034(13) 0.0033(16) -0.0023(10)
C14A 0.044(7) 0.044(4) 0.045(7) -0.021(4) -0.029(5) 0.016(4)
C60A 0.085(17) 0.084(15) 0.13(2) 0.071(15) 0.077(16) 0.047(13)
C58A 0.041(11) 0.025(10) 0.053(8) 0.026(8) 0.002(8) 0.004(8)

loop_
_atom_type_symbol
_atom_type_description
_atom_type_scat_dispersion_real
_atom_type_scat_dispersion_imag
_atom_type_scat_source
C C 0.0033 0.0016 'International Tables Vol C Tables 4.2.6.8 and 6.1.1.4'
H H 0.0000 0.0000 'International Tables Vol C Tables 4.2.6.8 and 6.1.1.4'
N N 0.0061 0.0033 'International Tables Vol C Tables 4.2.6.8 and 6.1.1.4'
Nb Nb -2.0727 0.6215 'International Tables Vol C Tables 4.2.6.8 and 6.1.1.4'
O O 0.0106 0.0060 'International Tables Vol C Tables 4.2.6.8 and 6.1.1.4'

loop_
_geom_angle_atom_site_label_1
_geom_angle_atom_site_label_2
_geom_angle_atom_site_label_3
_geom_angle
_geom_angle_site_symmetry_1
_geom_angle_site_symmetry_3
_geom_angle_publ_flag
O11 Nb1 O3 87.29(6) . . ?
O11 Nb1 O1 92.03(6) . . ?
O11 Nb1 N2 93.43(6) . . ?
O11 Nb1 N1 82.05(6) . . ?
O3 Nb1 O1 139.70(5) . . ?
O3 Nb1 N2 69.93(5) . . ?
O3 Nb1 N1 70.09(5) . . ?
O10 Nb1 O11 171.65(6) . . ?
O10 Nb1 O3 86.03(6) . . ?
O10 Nb1 O9 96.85(6) . . ?
O10 Nb1 O1 89.84(6) . . ?
O10 Nb1 N2 88.98(6) . . ?
O10 Nb1 N1 90.96(6) . . ?
O9 Nb1 O11 91.50(6) . . ?
O9 Nb1 O3 143.05(5) . . ?
O9 Nb1 O1 77.25(5) . . ?
O9 Nb1 N2 73.29(5) . . ?
O9 Nb1 N1 146.21(6) . . ?
O1 Nb1 N2 150.15(5) . . ?
O1 Nb1 N1 69.92(5) . . ?
N2 Nb1 N1 139.92(5) . . ?
O12 Nb2 O5 85.39(6) . . ?
O12 Nb2 O7 89.06(6) . . ?
O12 Nb2 O9 95.74(6) . . ?
O12 Nb2 N4 85.40(6) . . ?
O12 Nb2 N3 87.00(6) . . ?
O5 Nb2 O7 141.01(5) . . ?
O5 Nb2 N4 71.25(5) . . ?
O5 Nb2 N3 69.98(5) . . ?
O7 Nb2 N4 69.84(5) . . ?
O7 Nb2 N3 148.25(5) . . ?
O9 Nb2 O5 142.09(5) . . ?
O9 Nb2 O7 76.85(5) . . ?
O9 Nb2 N4 146.66(5) . . ?
O9 Nb2 N3 72.23(5) . . ?
O13 Nb2 O12 169.41(6) . . ?
O13 Nb2 O5 84.77(6) . . ?
O13 Nb2 O7 96.15(6) . . ?
O13 Nb2 O9 94.42(6) . . ?
O13 Nb2 N4 87.74(6) . . ?
O13 Nb2 N3 93.29(6) . . ?
N3 Nb2 N4 140.95(5) . . ?
C61 O12 Nb2 154.61(16) . . ?
C59 O11 Nb1 134.72(16) . . ?
C15 O3 Nb1 128.86(11) . . ?
C29 O5 Nb2 127.72(11) . . ?
C43 O7 Nb2 125.89(12) . . ?
C57 O10 Nb1 160.28(15) . . ?
Nb1 O9 Nb2 165.47(9) . . ?
C63 O13 Nb2 167.5(2) . . ?
C63A O13 Nb2 141.7(4) . . ?
C1 O1 Nb1 127.60(11) . . ?
Nb2 N4 H4A 108.0 . . ?
Nb2 N4 H4B 108.0 . . ?
H4A N4 H4B 107.2 . . ?
C44 N4 Nb2 117.28(10) . . ?
C44 N4 H4A 108.0 . . ?
C44 N4 H4B 108.0 . . ?
Nb1 N2 H2A 107.5 . . ?
Nb1 N2 H2B 107.5 . . ?
H2A N2 H2B 107.0 . . ?
C16 N2 Nb1 119.19(10) . . ?
C16 N2 H2A 107.5 . . ?
C16 N2 H2B 107.5 . . ?
Nb2 N3 H3A 107.4 . . ?
Nb2 N3 H3B 107.4 . . ?
H3A N3 H3B 107.0 . . ?
C30 N3 Nb2 119.49(10) . . ?
C30 N3 H3A 107.4 . . ?
C30 N3 H3B 107.4 . . ?
Nb1 N1 H1A 108.1 . . ?
Nb1 N1 H1B 108.1 . . ?
H1A N1 H1B 107.3 . . ?
C2 N1 Nb1 116.96(10) . . ?
C2 N1 H1A 108.1 . . ?
C2 N1 H1B 108.1 . . ?
O3 C15 C16 115.15(15) . . ?
O4 C15 O3 124.21(17) . . ?
O4 C15 C16 120.56(17) . . ?
O1 C1 C2 113.96(15) . . ?
O2 C1 O1 123.76(16) . . ?
O2 C1 C2 122.23(15) . . ?
C46 C45 C44 117.74(17) . . ?
C50 C45 C44 123.58(18) . . ?
C50 C45 C46 118.7(2) . . ?
N4 C44 C45 108.34(14) . . ?
N4 C44 C51 111.50(14) . . ?
N4 C44 C43 106.61(13) . . ?
C45 C44 C51 112.47(13) . . ?
C45 C44 C43 113.72(15) . . ?
C51 C44 C43 104.06(14) . . ?
O5 C29 C30 114.55(14) . . ?
O6 C29 O5 124.04(16) . . ?
O6 C29 C30 121.39(15) . . ?
C52 C51 C44 121.17(16) . . ?
C52 C51 C56 118.63(18) . . ?
C56 C51 C44 120.01(16) . . ?
N1 C2 C1 104.84(13) . . ?
N1 C2 C3 109.61(15) . . ?
N1 C2 C9 112.7(3) . . ?
N1 C2 C9A 103.4(6) . . ?
C3 C2 C1 108.83(14) . . ?
C3 C2 C9 113.1(3) . . ?
C9 C2 C1 107.3(3) . . ?
C9A C2 C1 117.3(6) . . ?
C9A C2 C3 112.2(6) . . ?
C51 C52 H52 119.8 . . ?
C53 C52 C51 120.47(19) . . ?
C53 C52 H52 119.8 . . ?
C38 C37 C30 117.77(17) . . ?
C42 C37 C38 118.77(17) . . ?
C42 C37 C30 123.46(17) . . ?
C37 C38 H38 119.7 . . ?
C39 C38 C37 120.55(19) . . ?
C39 C38 H38 119.7 . . ?
C8 C3 C2 120.62(16) . . ?
C4 C3 C2 121.18(17) . . ?
C4 C3 C8 118.12(18) . . ?
C37 C42 H42 119.8 . . ?
C37 C42 C41 120.48(19) . . ?
C41 C42 H42 119.8 . . ?
C36 C31 C30 117.3(2) . . ?
C32 C31 C30 123.66(18) . . ?
C32 C31 C36 119.0(2) . . ?
C9 C10 H10 119.8 . . ?
C9 C10 C11 120.4(7) . . ?
C11 C10 H10 119.8 . . ?
N3 C30 C29 105.51(13) . . ?
N3 C30 C37 112.36(16) . . ?
N3 C30 C31 108.43(15) . . ?
C37 C30 C29 109.75(14) . . ?
C31 C30 C29 110.87(16) . . ?
C31 C30 C37 109.85(14) . . ?
N2 C16 C15 106.09(14) . . ?
N2 C16 C23 107.3(3) . . ?
N2 C16 C17 110.6(2) . . ?
N2 C16 C17A 104.4(3) . . ?
C15 C16 C23 103.1(4) . . ?
C15 C16 C17A 103.7(3) . . ?
C17 C16 C15 120.1(2) . . ?
C17 C16 C23 108.8(3) . . ?
C23A C16 N2 117.6(5) . . ?
C23A C16 C15 108.3(6) . . ?
C23A C16 C17A 115.5(4) . . ?
O7 C43 C44 114.45(15) . . ?
O8 C43 O7 123.95(17) . . ?
O8 C43 C44 121.51(16) . . ?
C38 C39 H39 119.8 . . ?
C40 C39 C38 120.34(19) . . ?
C40 C39 H39 119.8 . . ?
C10 C9 C2 121.8(5) . . ?
C10 C9 C14 118.1(5) . . ?
C14 C9 C2 120.0(4) . . ?
C39 C40 H40 120.2 . . ?
C39 C40 C41 119.54(19) . . ?
C41 C40 H40 120.2 . . ?
C3 C8 H8 119.4 . . ?
C7 C8 C3 121.15(19) . . ?
C7 C8 H8 119.4 . . ?
C31 C36 H36 120.0 . . ?
C35 C36 C31 119.9(3) . . ?
C35 C36 H36 120.0 . . ?
C42 C41 H41 119.8 . . ?
C40 C41 C42 120.3(2) . . ?
C40 C41 H41 119.8 . . ?
C51 C56 H56 119.7 . . ?
C55 C56 C51 120.6(2) . . ?
C55 C56 H56 119.7 . . ?
C31 C32 H32 120.0 . . ?
C31 C32 C33 120.1(2) . . ?
C33 C32 H32 120.0 . . ?
C45 C46 H46 119.8 . . ?
C45 C46 C47 120.4(2) . . ?
C47 C46 H46 119.8 . . ?
C10 C11 H11 119.9 . . ?
C12 C11 C10 120.1(5) . . ?
C12 C11 H11 119.9 . . ?
C12A C11 H11A 120.5 . . ?
C12A C11 C10A 119.1(11) . . ?
C10A C11 H11A 120.5 . . ?
C45 C50 H50 120.0 . . ?
C45 C50 C49 120.1(2) . . ?
C49 C50 H50 120.0 . . ?
C3 C4 H4 119.8 . . ?
C5 C4 C3 120.5(2) . . ?
C5 C4 H4 119.8 . . ?
C8 C7 H7 119.9 . . ?
C6 C7 C8 120.1(2) . . ?
C6 C7 H7 119.9 . . ?
C28 C23 C16 124.0(4) . . ?
C28 C23 C24 117.9(4) . . ?
C24 C23 C16 118.1(5) . . ?
C52 C53 H53 120.0 . . ?
C54 C53 C52 120.0(2) . . ?
C54 C53 H53 120.0 . . ?
C7 C6 H6 120.3 . . ?
C7 C6 C5 119.3(2) . . ?
C5 C6 H6 120.3 . . ?
O10 C57 H57A 109.4 . . ?
O10 C57 H57B 109.4 . . ?
O10 C57 H57C 107.4 . . ?
O10 C57 H57D 107.4 . . ?
O10 C57 C58 111.13(18) . . ?
O10 C57 C58A 119.7(8) . . ?
H57A C57 H57B 108.0 . . ?
H57C C57 H57D 106.9 . . ?
C58 C57 H57A 109.4 . . ?
C58 C57 H57B 109.4 . . ?
C58A C57 H57C 107.4 . . ?
C58A C57 H57D 107.4 . . ?
C11 C12 H12 119.8 . . ?
C11 C12 C13 120.4(6) . . ?
C13 C12 H12 119.8 . . ?
C4 C5 H5 119.6 . . ?
C6 C5 C4 120.8(2) . . ?
C6 C5 H5 119.6 . . ?
C46 C47 H47 120.1 . . ?
C48 C47 C46 119.8(3) . . ?
C48 C47 H47 120.1 . . ?
C56 C55 H55 119.9 . . ?
C56 C55 C54 120.3(2) . . ?
C54 C55 H55 119.9 . . ?
C32 C33 H33 119.5 . . ?
C34 C33 C32 121.1(3) . . ?
C34 C33 H33 119.5 . . ?
C57 C58 H58A 109.5 . . ?
C57 C58 H58B 109.5 . . ?
C57 C58 H58C 109.5 . . ?
H58A C58 H58B 109.5 . . ?
H58A C58 H58C 109.5 . . ?
H58B C58 H58C 109.5 . . ?
C9 C14 H14 119.3 . . ?
C13 C14 C9 121.3(5) . . ?
C13 C14 H14 119.3 . . ?
C36 C35 H35 119.7 . . ?
C34 C35 C36 120.6(3) . . ?
C34 C35 H35 119.7 . . ?
C50 C49 H49 119.6 . . ?
C48 C49 C50 120.8(3) . . ?
C48 C49 H49 119.6 . . ?
O11 C59 H59A 108.8 . . ?
O11 C59 H59B 108.8 . . ?
O11 C59 H59C 109.2 . . ?
O11 C59 H59D 109.2 . . ?
O11 C59 C60 113.9(2) . . ?
O11 C59 C60A 111.9(10) . . ?
H59A C59 H59B 107.7 . . ?
H59C C59 H59D 107.9 . . ?
C60 C59 H59A 108.8 . . ?
C60 C59 H59B 108.8 . . ?
C60A C59 H59C 109.2 . . ?
C60A C59 H59D 109.2 . . ?
C23 C28 H28 119.4 . . ?
C23 C28 C27 121.1(4) . . ?
C27 C28 H28 119.4 . . ?
C33 C34 C35 119.3(3) . . ?
C33 C34 H34 120.4 . . ?
C35 C34 H34 120.4 . . ?
C53 C54 C55 119.9(2) . . ?
C53 C54 H54 120.0 . . ?
C55 C54 H54 120.0 . . ?
O12 C61 H61A 107.0 . . ?
O12 C61 H61B 107.0 . . ?
O12 C61 H61C 108.7 . . ?
O12 C61 H61D 108.7 . . ?
O12 C61 C62 114.0(3) . . ?
H61A C61 H61B 106.7 . . ?
H61C C61 H61D 107.6 . . ?
C62A C61 O12 121.3(3) . . ?
C62A C61 H61A 107.0 . . ?
C62A C61 H61B 107.0 . . ?
C62 C61 H61C 108.7 . . ?
C62 C61 H61D 108.7 . . ?
C47 C48 H48 119.9 . . ?
C49 C48 C47 120.3(3) . . ?
C49 C48 H48 119.9 . . ?
C18 C17 C16 119.3(4) . . ?
C18 C17 C22 119.7(4) . . ?
C22 C17 C16 120.8(4) . . ?
C17 C18 H18 120.0 . . ?
C17 C18 C19 119.9(5) . . ?
C19 C18 H18 120.0 . . ?
C59 C60 H60A 109.5 . . ?
C59 C60 H60B 109.5 . . ?
C59 C60 H60C 109.5 . . ?
H60A C60 H60B 109.5 . . ?
H60A C60 H60C 109.5 . . ?
H60B C60 H60C 109.5 . . ?
C12 C13 C14 119.3(5) . . ?
C12 C13 H13 120.4 . . ?
C14 C13 H13 120.4 . . ?
C23 C24 H24 119.4 . . ?
C25 C24 C23 121.3(4) . . ?
C25 C24 H24 119.4 . . ?
C28 C27 H27 120.1 . . ?
C26 C27 C28 119.7(4) . . ?
C26 C27 H27 120.1 . . ?
O13 C63 H63A 109.5 . . ?
O13 C63 H63B 109.5 . . ?
O13 C63 C64 110.7(4) . . ?
H63A C63 H63B 108.1 . . ?
C64 C63 H63A 109.5 . . ?
C64 C63 H63B 109.5 . . ?
C27 C26 H26 120.1 . . ?
C25 C26 C27 119.7(4) . . ?
C25 C26 H26 120.1 . . ?
C24 C25 H25 119.9 . . ?
C26 C25 C24 120.2(4) . . ?
C26 C25 H25 119.9 . . ?
C61 C62A H62A 109.5 . . ?
C61 C62A H62B 109.5 . . ?
C61 C62A H62C 109.5 . . ?
H62A C62A H62B 109.5 . . ?
H62A C62A H62C 109.5 . . ?
H62B C62A H62C 109.5 . . ?
C63 C64 H64A 109.5 . . ?
C63 C64 H64B 109.5 . . ?
C63 C64 H64C 109.5 . . ?
H64A C64 H64B 109.5 . . ?
H64A C64 H64C 109.5 . . ?
H64B C64 H64C 109.5 . . ?
C18 C19 H19 120.4 . . ?
C20 C19 C18 119.2(5) . . ?
C20 C19 H19 120.4 . . ?
C17 C22 H22 119.8 . . ?
C21 C22 C17 120.3(5) . . ?
C21 C22 H22 119.8 . . ?
C22 C21 H21 120.4 . . ?
C20 C21 C22 119.2(5) . . ?
C20 C21 H21 120.4 . . ?
C19 C20 C21 121.7(4) . . ?
C19 C20 H20 119.2 . . ?
C21 C20 H20 119.2 . . ?
C28A C23A C16 116.1(7) . . ?
C28A C23A C24A 123.4(8) . . ?
C24A C23A C16 120.1(7) . . ?
C23A C28A H28A 120.7 . . ?
C23A C28A C27A 118.6(9) . . ?
C27A C28A H28A 120.7 . . ?
C28A C27A H27A 120.9 . . ?
C28A C27A C26A 118.3(9) . . ?
C26A C27A H27A 120.9 . . ?
C27A C26A H26A 119.0 . . ?
C25A C26A C27A 122.0(7) . . ?
C25A C26A H26A 119.0 . . ?
C26A C25A H25A 120.2 . . ?
C26A C25A C24A 119.5(7) . . ?
C24A C25A H25A 120.2 . . ?
C23A C24A H24A 121.0 . . ?
C25A C24A C23A 118.0(8) . . ?
C25A C24A H24A 121.0 . . ?
C21A C22A H22A 119.8 . . ?
C17A C22A H22A 119.8 . . ?
C17A C22A C21A 120.4(7) . . ?
C22A C21A H21A 120.1 . . ?
C20A C21A C22A 119.8(7) . . ?
C20A C21A H21A 120.1 . . ?
C21A C20A H20A 120.1 . . ?
C19A C20A C21A 119.7(7) . . ?
C19A C20A H20A 120.1 . . ?
C20A C19A H19A 119.7 . . ?
C20A C19A C18A 120.7(7) . . ?
C18A C19A H19A 119.7 . . ?
C19A C18A H18A 119.8 . . ?
C17A C18A C19A 120.3(7) . . ?
C17A C18A H18A 119.8 . . ?
C22A C17A C16 114.8(5) . . ?
C18A C17A C16 126.2(5) . . ?
C18A C17A C22A 119.0(6) . . ?
C61 C62 H62D 109.5 . . ?
C61 C62 H62E 109.5 . . ?
C61 C62 H62F 109.5 . . ?
H62D C62 H62E 109.5 . . ?
H62D C62 H62F 109.5 . . ?
H62E C62 H62F 109.5 . . ?
O13 C63A H63C 111.8 . . ?
O13 C63A H63D 111.8 . . ?
O13 C63A C64A 99.9(7) . . ?
H63C C63A H63D 109.5 . . ?
C64A C63A H63C 111.8 . . ?
C64A C63A H63D 111.8 . . ?
C63A C64A H64D 109.5 . . ?
C63A C64A H64E 109.5 . . ?
C63A C64A H64F 109.5 . . ?
H64D C64A H64E 109.5 . . ?
H64D C64A H64F 109.5 . . ?
H64E C64A H64F 109.5 . . ?
C12A C13A H13A 119.5 . . ?
C14A C13A H13A 119.5 . . ?
C14A C13A C12A 121.1(10) . . ?
C11 C12A C13A 118.5(12) . . ?
C11 C12A H12A 120.7 . . ?
C13A C12A H12A 120.7 . . ?
C11 C10A H10A 119.5 . . ?
C9A C10A C11 121.0(14) . . ?
C9A C10A H10A 119.5 . . ?
C10A C9A C2 123.9(11) . . ?
C14A C9A C2 117.5(10) . . ?
C14A C9A C10A 118.5(11) . . ?
C13A C14A H14A 119.8 . . ?
C9A C14A C13A 120.5(10) . . ?
C9A C14A H14A 119.8 . . ?
C59 C60A H60D 109.5 . . ?
C59 C60A H60E 109.5 . . ?
C59 C60A H60F 109.5 . . ?
H60D C60A H60E 109.5 . . ?
H60D C60A H60F 109.5 . . ?
H60E C60A H60F 109.5 . . ?
C57 C58A H58D 109.5 . . ?
C57 C58A H58E 109.5 . . ?
C57 C58A H58F 109.5 . . ?
H58D C58A H58E 109.5 . . ?
H58D C58A H58F 109.5 . . ?
H58E C58A H58F 109.5 . . ?

loop_
_geom_bond_atom_site_label_1
_geom_bond_atom_site_label_2
_geom_bond_distance
_geom_bond_site_symmetry_2
_geom_bond_publ_flag
Nb1 O11 1.9022(14) . ?
Nb1 O3 2.1060(12) . ?
Nb1 O10 1.8791(13) . ?
Nb1 O9 1.8942(12) . ?
Nb1 O1 2.1123(12) . ?
Nb1 N2 2.2919(14) . ?
Nb1 N1 2.3077(15) . ?
Nb2 O12 1.8907(14) . ?
Nb2 O5 2.1093(12) . ?
Nb2 O7 2.1130(12) . ?
Nb2 O9 1.9154(12) . ?
Nb2 O13 1.8647(14) . ?
Nb2 N4 2.3068(14) . ?
Nb2 N3 2.2967(14) . ?
O12 C61 1.397(3) . ?
O11 C59 1.438(3) . ?
O3 C15 1.291(2) . ?
O5 C29 1.300(2) . ?
O7 C43 1.299(2) . ?
O10 C57 1.398(3) . ?
O13 C63 1.445(4) . ?
O13 C63A 1.451(7) . ?
O1 C1 1.306(2) . ?
O2 C1 1.213(2) . ?
O6 C29 1.214(2) . ?
O4 C15 1.219(2) . ?
O8 C43 1.213(2) . ?
N4 H4A 0.9100 . ?
N4 H4B 0.9100 . ?
N4 C44 1.501(2) . ?
N2 H2A 0.9100 . ?
N2 H2B 0.9100 . ?
N2 C16 1.483(2) . ?
N3 H3A 0.9100 . ?
N3 H3B 0.9100 . ?
N3 C30 1.491(2) . ?
N1 H1A 0.9100 . ?
N1 H1B 0.9100 . ?
N1 C2 1.487(2) . ?
C15 C16 1.544(3) . ?
C1 C2 1.542(2) . ?
C45 C44 1.524(3) . ?
C45 C46 1.391(3) . ?
C45 C50 1.387(3) . ?
C44 C51 1.531(2) . ?
C44 C43 1.545(2) . ?
C29 C30 1.560(2) . ?
C51 C52 1.390(2) . ?
C51 C56 1.396(3) . ?
C2 C3 1.526(3) . ?
C2 C9 1.537(5) . ?
C2 C9A 1.523(11) . ?
C52 H52 0.9500 . ?
C52 C53 1.390(3) . ?
C37 C38 1.397(2) . ?
C37 C42 1.386(3) . ?
C37 C30 1.533(3) . ?
C38 H38 0.9500 . ?
C38 C39 1.388(3) . ?
C3 C8 1.391(3) . ?
C3 C4 1.387(3) . ?
C42 H42 0.9500 . ?
C42 C41 1.394(3) . ?
C31 C30 1.532(3) . ?
C31 C36 1.406(3) . ?
C31 C32 1.385(3) . ?
C10 H10 0.9500 . ?
C10 C9 1.385(6) . ?
C10 C11 1.395(7) . ?
C16 C23 1.593(6) . ?
C16 C17 1.503(4) . ?
C16 C23A 1.454(9) . ?
C16 C17A 1.613(7) . ?
C39 H39 0.9500 . ?
C39 C40 1.382(3) . ?
C9 C14 1.390(6) . ?
C40 H40 0.9500 . ?
C40 C41 1.385(3) . ?
C8 H8 0.9500 . ?
C8 C7 1.385(3) . ?
C36 H36 0.9500 . ?
C36 C35 1.394(4) . ?
C41 H41 0.9500 . ?
C56 H56 0.9500 . ?
C56 C55 1.378(3) . ?
C32 H32 0.9500 . ?
C32 C33 1.396(4) . ?
C46 H46 0.9500 . ?
C46 C47 1.399(3) . ?
C11 H11 0.9500 . ?
C11 H11A 0.9500 . ?
C11 C12 1.365(7) . ?
C11 C12A 1.376(12) . ?
C11 C10A 1.397(13) . ?
C50 H50 0.9500 . ?
C50 C49 1.397(4) . ?
C4 H4 0.9500 . ?
C4 C5 1.386(3) . ?
C7 H7 0.9500 . ?
C7 C6 1.376(3) . ?
C23 C28 1.382(7) . ?
C23 C24 1.413(6) . ?
C53 H53 0.9500 . ?
C53 C54 1.381(4) . ?
C6 H6 0.9500 . ?
C6 C5 1.378(3) . ?
C57 H57A 0.9900 . ?
C57 H57B 0.9900 . ?
C57 H57C 0.9900 . ?
C57 H57D 0.9900 . ?
C57 C58 1.497(3) . ?
C57 C58A 1.471(15) . ?
C12 H12 0.9500 . ?
C12 C13 1.380(6) . ?
C5 H5 0.9500 . ?
C47 H47 0.9500 . ?
C47 C48 1.374(4) . ?
C55 H55 0.9500 . ?
C55 C54 1.381(4) . ?
C33 H33 0.9500 . ?
C33 C34 1.375(4) . ?
C58 H58A 0.9800 . ?
C58 H58B 0.9800 . ?
C58 H58C 0.9800 . ?
C14 H14 0.9500 . ?
C14 C13 1.388(6) . ?
C35 H35 0.9500 . ?
C35 C34 1.383(5) . ?
C49 H49 0.9500 . ?
C49 C48 1.358(5) . ?
C59 H59A 0.9900 . ?
C59 H59B 0.9900 . ?
C59 H59C 0.9900 . ?
C59 H59D 0.9900 . ?
C59 C60 1.484(4) . ?
C59 C60A 1.487(16) . ?
C28 H28 0.9500 . ?
C28 C27 1.401(6) . ?
C34 H34 0.9500 . ?
C54 H54 0.9500 . ?
C61 H61A 0.9900 . ?
C61 H61B 0.9900 . ?
C61 H61C 0.9900 . ?
C61 H61D 0.9900 . ?
C61 C62A 1.395(5) . ?
C61 C62 1.467(6) . ?
C48 H48 0.9500 . ?
C17 C18 1.370(6) . ?
C17 C22 1.403(6) . ?
C18 H18 0.9500 . ?
C18 C19 1.417(6) . ?
C60 H60A 0.9800 . ?
C60 H60B 0.9800 . ?
C60 H60C 0.9800 . ?
C13 H13 0.9500 . ?
C24 H24 0.9500 . ?
C24 C25 1.382(6) . ?
C27 H27 0.9500 . ?
C27 C26 1.398(6) . ?
C63 H63A 0.9900 . ?
C63 H63B 0.9900 . ?
C63 C64 1.471(5) . ?
C26 H26 0.9500 . ?
C26 C25 1.379(7) . ?
C25 H25 0.9500 . ?
C62A H62A 0.9800 . ?
C62A H62B 0.9800 . ?
C62A H62C 0.9800 . ?
C64 H64A 0.9800 . ?
C64 H64B 0.9800 . ?
C64 H64C 0.9800 . ?
C19 H19 0.9500 . ?
C19 C20 1.371(9) . ?
C22 H22 0.9500 . ?
C22 C21 1.391(6) . ?
C21 H21 0.9500 . ?
C21 C20 1.373(8) . ?
C20 H20 0.9500 . ?
C23A C28A 1.358(10) . ?
C23A C24A 1.377(9) . ?
C28A H28A 0.9500 . ?
C28A C27A 1.387(10) . ?
C27A H27A 0.9500 . ?
C27A C26A 1.390(11) . ?
C26A H26A 0.9500 . ?
C26A C25A 1.368(12) . ?
C25A H25A 0.9500 . ?
C25A C24A 1.373(9) . ?
C24A H24A 0.9500 . ?
C22A H22A 0.9500 . ?
C22A C21A 1.401(10) . ?
C22A C17A 1.400(8) . ?
C21A H21A 0.9500 . ?
C21A C20A 1.390(12) . ?
C20A H20A 0.9500 . ?
C20A C19A 1.370(11) . ?
C19A H19A 0.9500 . ?
C19A C18A 1.407(8) . ?
C18A H18A 0.9500 . ?
C18A C17A 1.376(8) . ?
C62 H62D 0.9800 . ?
C62 H62E 0.9800 . ?
C62 H62F 0.9800 . ?
C63A H63C 0.9900 . ?
C63A H63D 0.9900 . ?
C63A C64A 1.543(12) . ?
C64A H64D 0.9800 . ?
C64A H64E 0.9800 . ?
C64A H64F 0.9800 . ?
C13A H13A 0.9500 . ?
C13A C12A 1.394(12) . ?
C13A C14A 1.378(11) . ?
C12A H12A 0.9500 . ?
C10A H10A 0.9500 . ?
C10A C9A 1.381(12) . ?
C9A C14A 1.373(12) . ?
C14A H14A 0.9500 . ?
C60A H60D 0.9800 . ?
C60A H60E 0.9800 . ?
C60A H60F 0.9800 . ?
C58A H58D 0.9800 . ?
C58A H58E 0.9800 . ?
C58A H58F 0.9800 . ?

loop_
_geom_torsion_atom_site_label_1
_geom_torsion_atom_site_label_2
_geom_torsion_atom_site_label_3
_geom_torsion_atom_site_label_4
_geom_torsion
_geom_torsion_site_symmetry_1
_geom_torsion_site_symmetry_2
_geom_torsion_site_symmetry_3
_geom_torsion_site_symmetry_4
_geom_torsion_publ_flag
Nb1 O11 C59 C60 71.9(4) . . . . ?
Nb1 O11 C59 C60A -158.1(15) . . . . ?
Nb1 O3 C15 O4 -177.02(15) . . . . ?
Nb1 O3 C15 C16 6.1(2) . . . . ?
Nb1 O10 C57 C58 -128.1(4) . . . . ?
Nb1 O10 C57 C58A -11.5(12) . . . . ?
Nb1 O1 C1 O2 165.48(15) . . . . ?
Nb1 O1 C1 C2 -16.9(2) . . . . ?
Nb1 N2 C16 C15 9.02(19) . . . . ?
Nb1 N2 C16 C23 -100.7(3) . . . . ?
Nb1 N2 C16 C17 140.8(2) . . . . ?
Nb1 N2 C16 C23A -112.3(6) . . . . ?
Nb1 N2 C16 C17A 118.2(3) . . . . ?
Nb1 N1 C2 C1 -26.34(18) . . . . ?
Nb1 N1 C2 C3 90.33(15) . . . . ?
Nb1 N1 C2 C9 -142.8(3) . . . . ?
Nb1 N1 C2 C9A -149.8(6) . . . . ?
Nb2 O12 C61 C62A 40.9(6) . . . . ?
Nb2 O12 C61 C62 161.3(3) . . . . ?
Nb2 O5 C29 O6 160.14(16) . . . . ?
Nb2 O5 C29 C30 -21.1(2) . . . . ?
Nb2 O7 C43 O8 -155.53(17) . . . . ?
Nb2 O7 C43 C44 27.8(2) . . . . ?
Nb2 O13 C63 C64 65.1(11) . . . . ?
Nb2 O13 C63A C64A -165.3(4) . . . . ?
Nb2 N4 C44 C45 115.36(13) . . . . ?
Nb2 N4 C44 C51 -120.36(13) . . . . ?
Nb2 N4 C44 C43 -7.41(18) . . . . ?
Nb2 N3 C30 C29 -4.0(2) . . . . ?
Nb2 N3 C30 C37 -123.60(13) . . . . ?
Nb2 N3 C30 C31 114.80(14) . . . . ?
O12 Nb2 O13 C63 -14.3(11) . . . . ?
O12 Nb2 O13 C63A 22.9(7) . . . . ?
O11 Nb1 O9 Nb2 155.2(3) . . . . ?
O3 Nb1 O10 C57 17.8(4) . . . . ?
O3 Nb1 O9 Nb2 67.7(3) . . . . ?
O3 C15 C16 N2 -9.1(2) . . . . ?
O3 C15 C16 C23 103.5(3) . . . . ?
O3 C15 C16 C17 -135.3(3) . . . . ?
O3 C15 C16 C23A 118.0(4) . . . . ?
O3 C15 C16 C17A -118.8(3) . . . . ?
O5 Nb2 O12 C61 0.4(4) . . . . ?
O5 Nb2 O13 C63 -36.0(10) . . . . ?
O5 Nb2 O13 C63A 1.2(6) . . . . ?
O5 C29 C30 N3 14.0(2) . . . . ?
O5 C29 C30 C37 135.23(17) . . . . ?
O5 C29 C30 C31 -103.24(19) . . . . ?
O7 Nb2 O12 C61 -140.9(4) . . . . ?
O7 Nb2 O13 C63 104.8(10) . . . . ?
O7 Nb2 O13 C63A 142.0(6) . . . . ?
O10 Nb1 O9 Nb2 -24.8(3) . . . . ?
O9 Nb1 O10 C57 160.8(4) . . . . ?
O9 Nb2 O12 C61 142.4(4) . . . . ?
O9 Nb2 O13 C63 -178(100) . . . . ?
O9 Nb2 O13 C63A -140.8(6) . . . . ?
O13 Nb2 O12 C61 -21.3(6) . . . . ?
O1 Nb1 O10 C57 -122.0(4) . . . . ?
O1 Nb1 O9 Nb2 -113.1(3) . . . . ?
O1 C1 C2 N1 26.5(2) . . . . ?
O1 C1 C2 C3 -90.70(18) . . . . ?
O1 C1 C2 C9 146.6(3) . . . . ?
O1 C1 C2 C9A 140.6(6) . . . . ?
O2 C1 C2 N1 -155.85(18) . . . . ?
O2 C1 C2 C3 86.9(2) . . . . ?
O2 C1 C2 C9 -35.8(4) . . . . ?
O2 C1 C2 C9A -41.8(7) . . . . ?
O6 C29 C30 N3 -167.26(19) . . . . ?
O6 C29 C30 C37 -46.0(3) . . . . ?
O6 C29 C30 C31 75.5(2) . . . . ?
O4 C15 C16 N2 173.84(18) . . . . ?
O4 C15 C16 C23 -73.5(3) . . . . ?
O4 C15 C16 C17 47.7(3) . . . . ?
O4 C15 C16 C23A -59.1(5) . . . . ?
O4 C15 C16 C17A 64.2(3) . . . . ?
N4 Nb2 O12 C61 -71.1(4) . . . . ?
N4 Nb2 O13 C63 35.4(10) . . . . ?
N4 Nb2 O13 C63A 72.6(6) . . . . ?
N4 C44 C51 C52 -143.42(16) . . . . ?
N4 C44 C51 C56 41.7(2) . . . . ?
N4 C44 C43 O7 -10.2(2) . . . . ?
N4 C44 C43 O8 173.02(19) . . . . ?
N2 Nb1 O10 C57 87.8(4) . . . . ?
N2 Nb1 O9 Nb2 62.1(3) . . . . ?
N2 C16 C23 C28 15.6(8) . . . . ?
N2 C16 C23 C24 -164.5(5) . . . . ?
N2 C16 C17 C18 -100.3(4) . . . . ?
N2 C16 C17 C22 74.4(4) . . . . ?
N2 C16 C23A C28A 37.9(14) . . . . ?
N2 C16 C23A C24A -147.9(9) . . . . ?
N2 C16 C17A C22A 56.9(7) . . . . ?
N2 C16 C17A C18A -123.8(6) . . . . ?
N3 Nb2 O12 C61 70.6(4) . . . . ?
N3 Nb2 O13 C63 -105.5(10) . . . . ?
N3 Nb2 O13 C63A -68.3(6) . . . . ?
N1 Nb1 O10 C57 -52.1(4) . . . . ?
N1 Nb1 O9 Nb2 -126.9(3) . . . . ?
N1 C2 C3 C8 41.9(2) . . . . ?
N1 C2 C3 C4 -141.40(19) . . . . ?
N1 C2 C9 C10 -115.4(8) . . . . ?
N1 C2 C9 C14 61.9(5) . . . . ?
N1 C2 C9A C10A -126(2) . . . . ?
N1 C2 C9A C14A 57.8(13) . . . . ?
C15 C16 C23 C28 -96.2(8) . . . . ?
C15 C16 C23 C24 83.8(6) . . . . ?
C15 C16 C17 C18 23.7(5) . . . . ?
C15 C16 C17 C22 -161.5(3) . . . . ?
C15 C16 C23A C28A -82.2(12) . . . . ?
C15 C16 C23A C24A 91.9(11) . . . . ?
C15 C16 C17A C22A 167.8(6) . . . . ?
C15 C16 C17A C18A -12.8(7) . . . . ?
C1 C2 C3 C8 156.05(17) . . . . ?
C1 C2 C3 C4 -27.3(2) . . . . ?
C1 C2 C9 C10 129.7(9) . . . . ?
C1 C2 C9 C14 -53.0(5) . . . . ?
C1 C2 C9A C10A 119(2) . . . . ?
C1 C2 C9A C14A -57.1(14) . . . . ?
C45 C44 C51 C52 -21.5(2) . . . . ?
C45 C44 C51 C56 163.67(16) . . . . ?
C45 C44 C43 O7 -129.55(17) . . . . ?
C45 C44 C43 O8 53.7(3) . . . . ?
C45 C46 C47 C48 -1.0(3) . . . . ?
C45 C50 C49 C48 -0.4(4) . . . . ?
C44 C45 C46 C47 -178.18(18) . . . . ?
C44 C45 C50 C49 178.80(19) . . . . ?
C44 C51 C52 C53 -177.08(18) . . . . ?
C44 C51 C56 C55 177.39(19) . . . . ?
C51 C44 C43 O7 107.74(18) . . . . ?
C51 C44 C43 O8 -69.0(2) . . . . ?
C51 C52 C53 C54 0.5(3) . . . . ?
C51 C56 C55 C54 -1.0(4) . . . . ?
C2 C3 C8 C7 177.92(18) . . . . ?
C2 C3 C4 C5 -176.5(2) . . . . ?
C2 C9 C14 C13 -175.2(5) . . . . ?
C2 C9A C14A C13A 175.1(11) . . . . ?
C52 C51 C56 C55 2.4(3) . . . . ?
C52 C53 C54 C55 1.0(4) . . . . ?
C37 C38 C39 C40 -0.2(3) . . . . ?
C37 C42 C41 C40 0.1(3) . . . . ?
C38 C37 C42 C41 -0.2(3) . . . . ?
C38 C37 C30 N3 -169.59(15) . . . . ?
C38 C37 C30 C29 73.4(2) . . . . ?
C38 C37 C30 C31 -48.8(2) . . . . ?
C38 C39 C40 C41 0.2(3) . . . . ?
C3 C2 C9 C10 9.7(10) . . . . ?
C3 C2 C9 C14 -173.1(3) . . . . ?
C3 C2 C9A C10A -8(2) . . . . ?
C3 C2 C9A C14A 175.8(12) . . . . ?
C3 C8 C7 C6 -1.6(3) . . . . ?
C3 C4 C5 C6 -1.3(4) . . . . ?
C42 C37 C38 C39 0.2(3) . . . . ?
C42 C37 C30 N3 9.6(2) . . . . ?
C42 C37 C30 C29 -107.46(19) . . . . ?
C42 C37 C30 C31 130.39(18) . . . . ?
C31 C36 C35 C34 -0.3(3) . . . . ?
C31 C32 C33 C34 0.2(4) . . . . ?
C10 C9 C14 C13 2.2(10) . . . . ?
C10 C11 C12 C13 -5.1(11) . . . . ?
C30 C37 C38 C39 179.44(16) . . . . ?
C30 C37 C42 C41 -179.34(17) . . . . ?
C30 C31 C36 C35 -178.56(18) . . . . ?
C30 C31 C32 C33 178.61(19) . . . . ?
C16 C23 C28 C27 176.5(6) . . . . ?
C16 C23 C24 C25 -178.4(5) . . . . ?
C16 C17 C18 C19 175.7(4) . . . . ?
C16 C17 C22 C21 -177.2(4) . . . . ?
C16 C23A C28A C27A 177.3(10) . . . . ?
C16 C23A C24A C25A -177.0(9) . . . . ?
C43 C44 C51 C52 102.04(19) . . . . ?
C43 C44 C51 C56 -72.8(2) . . . . ?
C39 C40 C41 C42 -0.1(3) . . . . ?
C9 C2 C3 C8 -84.8(4) . . . . ?
C9 C2 C3 C4 91.9(4) . . . . ?
C9 C10 C11 C12 8.0(16) . . . . ?
C9 C14 C13 C12 0.6(8) . . . . ?
C8 C3 C4 C5 0.3(3) . . . . ?
C8 C7 C6 C5 0.5(3) . . . . ?
C36 C31 C30 N3 56.5(2) . . . . ?
C36 C31 C30 C29 171.86(16) . . . . ?
C36 C31 C30 C37 -66.7(2) . . . . ?
C36 C31 C32 C33 -1.4(3) . . . . ?
C36 C35 C34 C33 -1.0(4) . . . . ?
C56 C51 C52 C53 -2.2(3) . . . . ?
C56 C55 C54 C53 -0.8(4) . . . . ?
C32 C31 C30 N3 -123.57(19) . . . . ?
C32 C31 C30 C29 -8.2(2) . . . . ?
C32 C31 C30 C37 113.3(2) . . . . ?
C32 C31 C36 C35 1.5(3) . . . . ?
C32 C33 C34 C35 1.0(4) . . . . ?
C46 C45 C44 N4 59.76(19) . . . . ?
C46 C45 C44 C51 -63.9(2) . . . . ?
C46 C45 C44 C43 178.10(16) . . . . ?
C46 C45 C50 C49 0.2(3) . . . . ?
C46 C47 C48 C49 0.8(4) . . . . ?
C11 C10 C9 C2 170.9(9) . . . . ?
C11 C10 C9 C14 -6.5(15) . . . . ?
C11 C12 C13 C14 0.9(8) . . . . ?
C11 C10A C9A C2 -166.3(19) . . . . ?
C11 C10A C9A C14A 10(4) . . . . ?
C50 C45 C44 N4 -118.82(18) . . . . ?
C50 C45 C44 C51 117.48(19) . . . . ?
C50 C45 C44 C43 -0.5(2) . . . . ?
C50 C45 C46 C47 0.5(3) . . . . ?
C50 C49 C48 C47 -0.1(4) . . . . ?
C4 C3 C8 C7 1.1(3) . . . . ?
C7 C6 C5 C4 0.9(4) . . . . ?
C23 C16 C17 C18 142.1(5) . . . . ?
C23 C16 C17 C22 -43.2(6) . . . . ?
C23 C28 C27 C26 3.0(9) . . . . ?
C23 C24 C25 C26 0.7(8) . . . . ?
C28 C23 C24 C25 1.6(10) . . . . ?
C28 C27 C26 C25 -0.6(7) . . . . ?
C17 C16 C23 C28 135.3(7) . . . . ?
C17 C16 C23 C24 -44.8(8) . . . . ?
C17 C18 C19 C20 0.7(7) . . . . ?
C17 C22 C21 C20 2.5(8) . . . . ?
C18 C17 C22 C21 -2.5(7) . . . . ?
C18 C19 C20 C21 -0.7(8) . . . . ?
C24 C23 C28 C27 -3.4(11) . . . . ?
C27 C26 C25 C24 -1.2(6) . . . . ?
C22 C17 C18 C19 0.9(7) . . . . ?
C22 C21 C20 C19 -0.9(9) . . . . ?
C23A C16 C17A C22A -73.8(9) . . . . ?
C23A C16 C17A C18A 105.5(9) . . . . ?
C23A C28A C27A C26A -3.2(16) . . . . ?
C28A C23A C24A C25A -3.3(18) . . . . ?
C28A C27A C26A C25A 3.3(14) . . . . ?
C27A C26A C25A C24A -3.4(14) . . . . ?
C26A C25A C24A C23A 3.2(13) . . . . ?
C24A C23A C28A C27A 3(2) . . . . ?
C22A C21A C20A C19A 0(2) . . . . ?
C21A C22A C17A C16 179.7(9) . . . . ?
C21A C22A C17A C18A 0.4(14) . . . . ?
C21A C20A C19A C18A 1.8(16) . . . . ?
C20A C19A C18A C17A -2.2(12) . . . . ?
C19A C18A C17A C16 -178.2(6) . . . . ?
C19A C18A C17A C22A 1.1(11) . . . . ?
C17A C16 C23A C28A 162.0(10) . . . . ?
C17A C16 C23A C24A -23.9(14) . . . . ?
C17A C22A C21A C20A -0.8(19) . . . . ?
C12A C11 C10A C9A -15(4) . . . . ?
C12A C13A C14A C9A -2(2) . . . . ?
C10A C11 C12A C13A 11(2) . . . . ?
C10A C9A C14A C13A -1(3) . . . . ?
C9A C2 C3 C8 -72.4(6) . . . . ?
C9A C2 C3 C4 104.3(6) . . . . ?
C14A C13A C12A C11 -3(2) . . . . ?

loop_
_smtbx_masks_void_nr
_smtbx_masks_void_average_x
_smtbx_masks_void_average_y
_smtbx_masks_void_average_z
_smtbx_masks_void_volume
_smtbx_masks_void_count_electrons
_smtbx_masks_void_content
1 0.000 0.350 0.750 211.3 48.4 '2 CH3CN'
2 0.000 0.650 0.250 211.3 48.4 '2 CH3CN'
3 0.122 0.363 0.867 67.8 20.6 '1 CH3CN'
4 0.122 0.637 0.367 67.8 20.6 '1 CH3CN'
5 0.378 0.137 0.133 67.8 20.6 '1 CH3CN'
6 0.378 -0.137 0.633 67.8 20.6 '1 CH3CN'
7 0.500 0.150 0.250 211.3 48.4 '2 CH3CN'
8 0.500 0.850 0.750 211.3 48.4 '2 CH3CN'
9 0.622 0.137 0.367 67.8 20.6 '1 CH3CN'
10 0.622 0.863 0.867 67.8 20.6 '1 CH3CN'
11 0.878 0.363 0.633 67.8 20.6 '1 CH3CN'
12 0.878 0.637 0.133 67.8 20.6 '1 CH3CN'
